data_2100208
loop_
_publ_author_name
'Tsorteki, Frantzeska'
'Bethanis, Kostas'
'Pinotsis, Nikos'
'Giastas, Petros'
'Mentzafos, Dimitris'

_publ_section_title
;
 Inclusion compounds of plant growth regulators in cyclodextrins. V.
 4-Chlorophenoxyacetic acid encapsulated in \b-cyclodextrin and
 heptakis(2,3,6-tri-<i>O</i>-methyl)-\b-cyclodextrin
;
_journal_issue 2
_journal_name_full 'Acta Crystallographica Section B'
_journal_page_first 207
_journal_page_last 217
_journal_paper_doi 10.1107/S0108768105004106
_journal_volume 61
_journal_year 2005
_chemical_formula_sum 'C141.5 H238 Cl2 O80'
_chemical_formula_weight 3290.22
_chemical_name_systematic
;
 ?
;
_space_group_IT_number 4
_symmetry_cell_setting monoclinic
_symmetry_space_group_name_Hall 'P 2yb'
_symmetry_space_group_name_H-M 'P 1 21 1'
_atom_sites_solution_hydrogens geom
_atom_sites_solution_primary direct
_atom_sites_solution_secondary difmap
_audit_creation_method SHELXL-97
_cell_angle_alpha 90.00
_cell_angle_beta 92.86(3)
_cell_angle_gamma 90.00
_cell_formula_units_Z 2
_cell_length_a 10.926(2)
_cell_length_b 25.284(5)
_cell_length_c 29.954(6)
_cell_measurement_temperature 293(2)
_cell_volume 8265(3)
_computing_structure_refinement 'SHELXL-97 (Sheldrick, 1997)'
_computing_structure_solution 'SHELXS-97 (Sheldrick, 1990)'
_diffrn_ambient_temperature 293(2)
_diffrn_measured_fraction_theta_full 0.934
_diffrn_measured_fraction_theta_max 0.934
_diffrn_radiation_monochromator graphite
_diffrn_radiation_source 'fine-focus sealed tube'
_diffrn_radiation_type synchrotron
_diffrn_radiation_wavelength 0.80150
_diffrn_reflns_av_R_equivalents 0.0000
_diffrn_reflns_av_sigmaI/netI 0.0439
_diffrn_reflns_limit_h_max 13
_diffrn_reflns_limit_h_min 0
_diffrn_reflns_limit_k_max 34
_diffrn_reflns_limit_k_min 0
_diffrn_reflns_limit_l_max 40
_diffrn_reflns_limit_l_min -40
_diffrn_reflns_number 20382
_diffrn_reflns_theta_full 32.79
_diffrn_reflns_theta_max 32.79
_diffrn_reflns_theta_min 1.54
_exptl_absorpt_coefficient_mu 0.139
_exptl_crystal_density_diffrn 1.322
_exptl_crystal_density_method 'not measured'
_exptl_crystal_F_000 3522
_refine_diff_density_max 0.936
_refine_diff_density_min -0.671
_refine_ls_abs_structure_details 'Flack H D (1983), Acta Cryst. A39, 876-881'
_refine_ls_abs_structure_Flack 0.02(10)
_refine_ls_extinction_coef 0.0201(13)
_refine_ls_extinction_expression Fc^*^=kFc[1+0.001xFc^2^\l^3^/sin(2\q)]^-1/4^
_refine_ls_extinction_method SHELXL
_refine_ls_goodness_of_fit_ref 1.148
_refine_ls_hydrogen_treatment mixed
_refine_ls_matrix_type fullcycle
_refine_ls_number_parameters 2594
_refine_ls_number_reflns 20382
_refine_ls_number_restraints 1
_refine_ls_restrained_S_all 1.148
_refine_ls_R_factor_all 0.0799
_refine_ls_R_factor_gt 0.0783
_refine_ls_shift/su_max 0.913
_refine_ls_shift/su_mean 0.070
_refine_ls_structure_factor_coef Fsqd
_refine_ls_weighting_details 'w=1/[\s^2^(Fo^2^)+(0.2000P)^2^+0.0000P] where P=(Fo^2^+2Fc^2^)/3'
_refine_ls_weighting_scheme calc
_refine_ls_wR_factor_gt 0.2278
_refine_ls_wR_factor_ref 0.2313
_reflns_number_gt 19350
_reflns_number_total 20382
_reflns_threshold_expression >2sigma(I)
_cod_data_source_file ns5002.cif
_cod_data_source_block trip04e
_cod_depositor_comments
;
The following automatic conversions were performed:

'_refine_ls_weighting_scheme' value 'calc
w=1/[\s^2^(Fo^2^)+(0.2000P)^2^+0.0000P] where P=(Fo^2^+2Fc^2^)/3' was
changed to 'calc'. New tag '_refine_ls_weighting_details' was
created. The value of the new tag was set to
'w=1/[\s^2^(Fo^2^)+(0.2000P)^2^+0.0000P] where P=(Fo^2^+2Fc^2^)/3'.

Automatic conversion script
Id: cif_fix_values 3143 2015-03-26 13:38:13Z robertas 
;
_cod_original_sg_symbol_H-M 'P 21'
_cod_original_formula_sum 'C141.50 H238 Cl2 O80'
_cod_database_code 2100208

loop_
_symmetry_equiv_pos_as_xyz
'x, y, z'
'-x, y+1/2, -z'

loop_
_atom_site_label
_atom_site_fract_x
_atom_site_fract_y
_atom_site_fract_z
_atom_site_U_iso_or_equiv
_atom_site_adp_type
_atom_site_calc_flag
_atom_site_refinement_flags
_atom_site_occupancy
_atom_site_disorder_assembly
_atom_site_disorder_group
_atom_site_type_symbol
C11A 0.5798(4) -0.06205(14) 0.19197(12) 0.0458(7) Uani d . 1 . . C
H11A 0.598(5) -0.092(2) 0.1741(19) 0.044(12) Uiso d . 1 . . H
C21A 0.7065(5) -0.03605(18) 0.19391(17) 0.0578(10) Uani d . 1 . . C
H21A 0.717(4) -0.0248(19) 0.1625(15) 0.031(9) Uiso d . 1 . . H
O21A 0.8025(5) -0.0635(2) 0.22007(18) 0.0467(9) Uiso d P 0.62 A 1 O
C71A 0.8454(8) -0.1071(4) 0.1958(3) 0.0617(16) Uiso d P 0.62 A 1 C
O21C 0.7826(8) -0.0775(4) 0.2067(3) 0.0487(16) Uiso d P 0.38 A 2 O
C71C 0.8851(17) -0.0833(8) 0.1827(6) 0.076(4) Uiso d P 0.38 A 2 C
C31A 0.7011(4) 0.01430(17) 0.21962(16) 0.0541(9) Uani d . 1 . . C
H31A 0.713(6) 0.004(3) 0.257(2) 0.053(14) Uiso d . 1 . . H
O31A 0.8147(4) 0.04045(19) 0.2179(2) 0.0809(13) Uani d . 1 . . O
C81A 0.8660(7) 0.0529(4) 0.2596(4) 0.102(3) Uani d . 1 . . C
C41A 0.5993(4) 0.05037(14) 0.20077(13) 0.0451(7) Uani d . 1 . . C
H41A 0.620(4) 0.062(2) 0.1791(17) 0.030(10) Uiso d . 1 . . H
C51A 0.4785(4) 0.02109(14) 0.19351(12) 0.0433(7) Uani d . 1 . . C
H51A 0.443(5) 0.011(2) 0.2214(16) 0.035(10) Uiso d . 1 . . H
C61A 0.3838(4) 0.05149(15) 0.16538(14) 0.0500(8) Uani d . 1 . . C
H61A 0.396(5) 0.093(2) 0.1784(17) 0.041(12) Uiso d . 1 . . H
O61A 0.2650(6) 0.0357(3) 0.1788(3) 0.0474(15) Uiso d P 0.49 B 1 O
C91A 0.1746(13) 0.0549(7) 0.1474(5) 0.067(3) Uiso d P 0.49 B 1 C
O61C 0.2723(8) 0.0272(3) 0.1675(3) 0.0572(19) Uiso d P 0.51 B 2 O
C91C 0.1730(12) 0.0667(6) 0.1572(5) 0.067(3) Uiso d P 0.51 B 2 C
O51A 0.4973(3) -0.02709(10) 0.16952(9) 0.0475(6) Uani d . 1 . . O
O41A 0.5929(3) 0.09105(11) 0.23337(9) 0.0487(6) Uani d . 1 . . O
C12A 0.5532(4) 0.14115(15) 0.21979(13) 0.0480(8) Uani d . 1 . . C
H12A 0.554(5) 0.153(2) 0.1912(17) 0.037(10) Uiso d . 1 . . H
C22A 0.6309(4) 0.18378(15) 0.24306(13) 0.0477(8) Uani d . 1 . . C
H22A 0.602(4) 0.2185(19) 0.2296(15) 0.033(10) Uiso d . 1 . . H
O22A 0.7587(3) 0.17516(13) 0.23987(10) 0.0522(6) Uani d . 1 . . O
C72A 0.7959(6) 0.1702(2) 0.19536(17) 0.0644(12) Uani d . 1 . . C
H72A 0.886(5) 0.178(2) 0.1909(16) 0.035(10) Uiso d . 1 . . H
C32A 0.6086(4) 0.18792(15) 0.29226(13) 0.0452(7) Uani d . 1 . . C
H32A 0.678(7) 0.158(4) 0.322(3) 0.07(2) Uiso d . 1 . . H
O32A 0.6627(3) 0.23475(14) 0.30897(12) 0.0586(7) Uani d . 1 . . O
C82A 0.7739(5) 0.2269(3) 0.3333(3) 0.0786(18) Uani d . 1 . . C
H82A 0.766(5) 0.207(2) 0.3569(18) 0.034(11) Uiso d . 1 . . H
C42A 0.4745(4) 0.18833(14) 0.30128(12) 0.0432(7) Uani d . 1 . . C
H42A 0.428(7) 0.221(3) 0.283(3) 0.08(2) Uiso d . 1 . . H
C52A 0.4091(4) 0.14401(15) 0.27591(13) 0.0484(8) Uani d . 1 . . C
H52A 0.459(6) 0.105(3) 0.282(2) 0.053(14) Uiso d . 1 . . H
C62A 0.2736(5) 0.13937(18) 0.28138(15) 0.0572(10) Uani d . 1 . . C
H62C 0.252(5) 0.129(2) 0.3135(17) 0.037(11) Uiso d . 1 . . H
O62A 0.2177(5) 0.1845(2) 0.2679(2) 0.0463(10) Uiso d P 0.62 C 1 O
C92A 0.0902(8) 0.1766(4) 0.2655(3) 0.0599(16) Uiso d P 0.62 C 1 C
O62C 0.2079(7) 0.1934(3) 0.2809(3) 0.0387(14) Uiso d P 0.38 C 2 O
C92C 0.0811(11) 0.1865(5) 0.2824(4) 0.050(2) Uiso d P 0.38 C 2 C
O52A 0.4281(3) 0.15023(11) 0.22952(9) 0.0486(6) Uani d . 1 . . O
O42A 0.4660(3) 0.18165(10) 0.34841(9) 0.0438(5) Uani d . 1 . . O
C13A 0.3986(4) 0.21813(14) 0.37094(14) 0.0483(8) Uani d . 1 . . C
H13A 0.395(4) 0.2536(17) 0.3514(14) 0.026(9) Uiso d . 1 . . H
C23A 0.4652(5) 0.23197(15) 0.41592(14) 0.0526(9) Uani d . 1 . . C
H23A 0.460(6) 0.262(3) 0.430(2) 0.054(14) Uiso d . 1 . . H
O23A 0.5831(4) 0.25145(12) 0.41019(12) 0.0572(7) Uani d . 1 . . O
C73A 0.5843(6) 0.30490(18) 0.3956(2) 0.0670(13) Uani d . 1 . . C
H73A 0.558(6) 0.310(3) 0.358(2) 0.061(15) Uiso d . 1 . . H
C33A 0.4708(5) 0.18383(16) 0.44516(13) 0.0512(8) Uani d . 1 . . C
H33A 0.517(6) 0.162(3) 0.439(2) 0.053(14) Uiso d . 1 . . H
O33A 0.5349(4) 0.19591(13) 0.48634(11) 0.0633(9) Uani d . 1 . . O
C83A 0.6479(7) 0.1710(2) 0.49181(19) 0.0719(14) Uani d . 1 . . C
H83A 0.623(5) 0.130(2) 0.5021(17) 0.035(11) Uiso d . 1 . . H
H83C 0.680(6) 0.186(3) 0.524(2) 0.055(16) Uiso d . 1 . . H
C43A 0.3424(5) 0.16520(15) 0.45308(14) 0.0565(10) Uani d . 1 . . C
H43A 0.295(6) 0.195(3) 0.471(2) 0.058(16) Uiso d . 1 . . H
C53A 0.2741(5) 0.15448(16) 0.40765(15) 0.0556(9) Uani d . 1 . . C
H53A 0.304(5) 0.120(2) 0.3933(19) 0.045(13) Uiso d . 1 . . H
C63A 0.1403(6) 0.1419(3) 0.4116(2) 0.0700(13) Uani d . 1 . . C
H63A 0.112(6) 0.161(3) 0.430(2) 0.047(13) Uiso d . 1 . . H
O63A 0.0924(14) 0.1181(7) 0.3765(5) 0.109(4) Uiso d P 0.50 . . O
O63C 0.1140(11) 0.0920(5) 0.3882(4) 0.086(3) Uiso d P 0.50 . . O
C93A -0.0185(13) 0.0808(9) 0.3857(5) 0.161(7) Uani d . 1 . . C
H93A -0.054(6) 0.091(3) 0.418(2) 0.054(15) Uiso d . 1 . . H
O53A 0.2786(3) 0.19961(12) 0.37919(11) 0.0525(6) Uani d . 1 . . O
O43A 0.3456(4) 0.11848(12) 0.47898(10) 0.0601(8) Uani d . 1 . . O
C14A 0.3222(10) 0.1265(2) 0.52405(17) 0.094(3) Uani d . 1 . . C
H14A 0.358(6) 0.158(3) 0.535(2) 0.051(14) Uiso d . 1 . . H
C24A 0.3819(10) 0.0852(3) 0.55376(17) 0.097(3) Uani d . 1 . . C
O24A 0.4791(8) 0.0925(3) 0.5516(2) 0.0576(14) Uiso d P 0.50 D 1 O
C74A 0.5533(17) 0.0931(7) 0.5913(6) 0.085(3) Uiso d P 0.50 D 1 C
O24C 0.5317(6) 0.0785(3) 0.5441(2) 0.0511(12) Uiso d P 0.50 D 2 O
C74C 0.6124(11) 0.0789(5) 0.5840(4) 0.064(2) Uiso d P 0.50 D 2 C
H74C 0.672(12) 0.051(6) 0.574(5) 0.05(3) Uiso d P 0.50 E 2 H
C34A 0.3315(7) 0.0309(2) 0.54682(13) 0.0667(14) Uani d . 1 . . C
H34A 0.362(6) 0.014(3) 0.522(2) 0.054(15) Uiso d . 1 . . H
O34A 0.3664(6) 0.0001(2) 0.58231(16) 0.0613(11) Uiso d P 0.81 F 1 O
C84A 0.4166(7) -0.0501(3) 0.5688(3) 0.0589(15) Uiso d P 0.81 F 1 C
H84A 0.437(4) -0.0720(19) 0.5838(16) 0.017(9) Uiso d P 0.81 G 1 H
O34C 0.4096(12) -0.0067(4) 0.5812(3) 0.0233(17) Uiso d P 0.19 F 2 O
C84C 0.437(3) -0.0610(14) 0.5592(11) 0.060(6) Uiso d P 0.19 F 2 C
C44A 0.1910(6) 0.03214(18) 0.54758(15) 0.0649(13) Uani d . 1 . . C
H44A 0.188(7) 0.039(3) 0.587(3) 0.07(2) Uiso d . 1 . . H
C54A 0.1362(8) 0.0764(2) 0.5184(2) 0.082(2) Uani d . 1 . . C
H54A 0.152(3) 0.0657(14) 0.4847(11) 0.015(7) Uiso d . 1 . . H
C64A -0.0177(8) 0.0816(3) 0.5176(3) 0.0620(15) Uiso d P 0.71 H 1 C
O64A -0.0647(6) 0.0778(3) 0.5590(2) 0.0727(14) Uiso d P 0.71 H 1 O
C94A -0.0552(9) 0.1254(4) 0.5856(3) 0.0731(19) Uiso d P 0.71 H 1 C
C64C 0.0312(12) 0.0891(4) 0.5302(4) 0.0365(19) Uiso d P 0.29 H 2 C
O64C -0.0018(10) 0.0872(4) 0.5746(3) 0.0464(18) Uiso d P 0.29 H 2 O
C94C -0.1397(16) 0.0858(7) 0.5776(6) 0.056(3) Uiso d P 0.29 H 2 C
O54A 0.1927(7) 0.12577(15) 0.52994(16) 0.103(2) Uani d . 1 . . O
O44A 0.1512(3) -0.01836(13) 0.53284(10) 0.0542(7) Uani d . 1 . . O
C15A 0.0416(4) -0.0385(2) 0.54767(13) 0.0540(9) Uani d . 1 . . C
H15A 0.002(4) -0.0164(18) 0.5762(14) 0.028(9) Uiso d . 1 . . H
C25A 0.0549(4) -0.09573(18) 0.55982(12) 0.0483(8) Uani d . 1 . . C
H25A -0.027(4) -0.1028(15) 0.5696(12) 0.019(7) Uiso d . 1 . . H
O25A 0.1444(4) -0.09915(19) 0.59400(13) 0.0498(8) Uiso d P 0.85 I 1 O
C75A 0.1073(6) -0.1338(2) 0.62860(19) 0.0577(11) Uiso d P 0.85 I 1 C
H75A 0.031(6) -0.125(3) 0.636(2) 0.041(14) Uiso d P 0.85 J 1 H
H75R 0.198(7) -0.137(3) 0.650(3) 0.055(18) Uiso d P 0.85 K 1 H
O25C 0.1677(13) -0.1142(6) 0.5889(4) 0.024(2) Uiso d P 0.15 I 2 O
C75C 0.1412(18) -0.1072(7) 0.6333(6) 0.029(3) Uiso d P 0.15 I 2 C
C35A 0.0856(4) -0.12749(17) 0.51804(12) 0.0462(7) Uani d . 1 . . C
H35A 0.178(7) -0.124(3) 0.517(2) 0.067(18) Uiso d . 1 . . H
O35A 0.0789(3) -0.18105(14) 0.52978(10) 0.0530(6) Uani d . 1 . . O
C85A 0.1730(6) -0.2135(2) 0.51432(18) 0.0645(12) Uani d . 1 . . C
H85A 0.231(11) -0.247(5) 0.550(4) 0.11(4) Uiso d . 1 . . H
C45A -0.0025(4) -0.1153(2) 0.47816(12) 0.0483(8) Uani d . 1 . . C
C55A -0.0311(5) -0.0567(2) 0.47353(14) 0.0658(13) Uani d . 1 . . C
C65A -0.1593(8) -0.0532(3) 0.4449(2) 0.0568(13) Uiso d P 0.74 L 1 C
H65R -0.127(6) -0.059(3) 0.418(2) 0.031(14) Uiso d P 0.74 M 1 H
O65A -0.2020(5) -0.0008(2) 0.44426(18) 0.0643(11) Uiso d P 0.74 L 1 O
C95A -0.2925(8) 0.0108(3) 0.4753(3) 0.0706(17) Uiso d P 0.74 L 1 C
H95R -0.239(5) 0.013(2) 0.5073(17) 0.022(10) Uiso d P 0.74 N 1 H
C65C -0.1131(12) -0.0349(5) 0.4397(4) 0.037(2) Uiso d P 0.26 L 2 C
O65C -0.2213(16) -0.0562(5) 0.4475(4) 0.033(2) Uiso d P 0.16 L 2 O
C95C -0.2939(15) -0.0283(6) 0.4765(5) 0.028(3) Uiso d P 0.16 L 2 C
O65E -0.104(3) 0.0196(12) 0.4371(10) 0.047(5) Uiso d P 0.10 L 2 O
C95E -0.214(4) 0.0393(17) 0.4111(15) 0.051(8) Uiso d P 0.10 L 2 C
O55A -0.0581(4) -0.03585(18) 0.51567(11) 0.0665(10) Uani d . 1 . . O
O45A 0.0602(3) -0.13673(14) 0.44174(9) 0.0476(6) Uani d . 1 . . O
C16A -0.0068(4) -0.14599(18) 0.40145(12) 0.0477(8) Uani d . 1 . . C
H16A -0.128(9) -0.149(4) 0.396(3) 0.09(2) Uiso d . 1 . . H
C26A 0.0242(4) -0.20092(17) 0.38460(11) 0.0462(7) Uani d . 1 . . C
H26A -0.027(5) -0.212(2) 0.3564(18) 0.040(11) Uiso d . 1 . . H
O26A 0.0041(4) -0.23924(16) 0.41770(11) 0.0610(8) Uani d . 1 . . O
C76A -0.1134(14) -0.2596(6) 0.4130(5) 0.113(4) Uiso d P 0.85 . . C
C76C -0.097(3) -0.2476(11) 0.4331(10) 0.047(5) Uiso d P 0.15 . . C
C36A 0.1565(3) -0.20377(14) 0.37210(11) 0.0406(6) Uani d . 1 . . C
H36A 0.209(4) -0.1999(17) 0.4018(13) 0.024(8) Uiso d . 1 . . H
O36A 0.1773(3) -0.25432(11) 0.35318(8) 0.0431(5) Uani d . 1 . . O
C86A 0.2703(5) -0.28327(18) 0.37644(14) 0.0533(9) Uani d . 1 . . C
H86A 0.364(4) -0.2655(19) 0.3798(15) 0.034(10) Uiso d . 1 . . H
C46A 0.1849(3) -0.15982(14) 0.33939(11) 0.0385(6) Uani d . 1 . . C
H46A 0.148(4) -0.1659(17) 0.3088(13) 0.026(9) Uiso d . 1 . . H
C56A 0.1504(4) -0.10768(16) 0.36084(13) 0.0457(7) Uani d . 1 . . C
H56A 0.187(4) -0.1071(19) 0.3930(15) 0.034(10) Uiso d . 1 . . H
C66A 0.1774(5) -0.0589(2) 0.33450(19) 0.0631(11) Uani d . 1 . . C
H66A 0.266(6) -0.047(3) 0.316(2) 0.053(14) Uiso d . 1 . . H
H66C 0.138(4) -0.0197(17) 0.3493(13) 0.020(8) Uiso d . 1 . . H
O66A 0.1311(6) -0.0562(3) 0.2947(2) 0.0578(13) Uiso d P 0.65 O 1 O
C96A 0.1606(10) -0.0095(4) 0.2736(3) 0.0694(19) Uiso d P 0.65 O 1 C
H96A 0.096(6) 0.020(3) 0.272(2) 0.023(12) Uiso d P 0.65 P 1 H
O66C 0.1018(11) -0.0693(5) 0.2887(3) 0.052(2) Uiso d P 0.35 O 2 O
C96C 0.1185(14) -0.0211(6) 0.2628(5) 0.053(2) Uiso d P 0.35 O 2 C
O56A 0.0216(3) -0.10880(13) 0.36866(9) 0.0471(6) Uani d . 1 . . O
O46A 0.3122(2) -0.15867(10) 0.33150(8) 0.0380(4) Uani d . 1 . . O
C17A 0.3431(3) -0.19098(12) 0.29546(11) 0.0386(6) Uani d . 1 . . C
H17A 0.319(6) -0.229(3) 0.297(2) 0.064(17) Uiso d . 1 . . H
C27A 0.4799(3) -0.19815(13) 0.29626(10) 0.0387(6) Uani d . 1 . . C
H27A 0.518(5) -0.225(2) 0.2756(18) 0.042(12) Uiso d . 1 . . H
O27A 0.5230(3) -0.21672(11) 0.33918(8) 0.0433(5) Uani d . 1 . . O
C77A 0.5939(6) -0.2635(2) 0.33615(19) 0.0546(10) Uiso d P 0.82 . . C
C77C 0.644(3) -0.2408(11) 0.3462(9) 0.059(5) Uiso d P 0.18 . . C
C37A 0.5460(3) -0.14698(13) 0.28465(11) 0.0378(6) Uani d . 1 . . C
H37A 0.527(5) -0.115(2) 0.3082(17) 0.040(11) Uiso d . 1 . . H
O37A 0.6721(2) -0.15829(10) 0.28029(8) 0.0407(5) Uani d . 1 . . O
C87A 0.7500(4) -0.12578(18) 0.30677(14) 0.0506(8) Uani d . 1 . . C
H87A 0.744(7) -0.096(3) 0.293(3) 0.069(19) Uiso d . 1 . . H
H87C 0.731(7) -0.107(3) 0.346(2) 0.067(19) Uiso d . 1 . . H
H87K 0.850(4) -0.1313(19) 0.2980(15) 0.034(10) Uiso d . 1 . . H
C47A 0.4906(3) -0.12485(12) 0.24101(10) 0.0360(6) Uani d . 1 . . C
H47A 0.484(5) -0.147(2) 0.2176(19) 0.045(12) Uiso d . 1 . . H
C57A 0.3520(3) -0.11986(13) 0.24385(11) 0.0384(6) Uani d . 1 . . C
H57A 0.321(4) -0.0935(19) 0.2631(15) 0.032(10) Uiso d . 1 . . H
C67A 0.2855(4) -0.10110(15) 0.20159(12) 0.0429(7) Uani d . 1 . . C
H67A 0.303(7) -0.065(4) 0.195(3) 0.075(19) Uiso d . 1 . . H
H67C 0.193(6) -0.096(3) 0.203(2) 0.055(14) Uiso d . 1 . . H
O67A 0.3254(3) -0.12974(11) 0.16453(9) 0.0451(5) Uani d . 1 . . O
C97A 0.2743(4) -0.10771(18) 0.12436(13) 0.0522(9) Uani d . 1 . . C
H97A 0.295(5) -0.072(3) 0.1186(19) 0.048(13) Uiso d . 1 . . H
H97C 0.291(5) -0.133(3) 0.1008(19) 0.049(13) Uiso d . 1 . . H
H97K 0.176(7) -0.095(3) 0.127(2) 0.059(17) Uiso d . 1 . . H
O57A 0.3008(2) -0.17011(10) 0.25410(8) 0.0397(5) Uani d . 1 . . O
O47A 0.5458(2) -0.07495(9) 0.23473(8) 0.0393(5) Uani d . 1 . . O
C1A 0.4297(4) -0.09879(14) 0.43505(11) 0.0420(7) Uani d . 1 . . C
C2A 0.5217(4) -0.09649(14) 0.40475(12) 0.0447(7) Uani d . 1 . . C
C3A 0.5466(4) -0.04867(16) 0.38407(12) 0.0485(8) Uani d . 1 . . C
C4A 0.4799(4) -0.00512(16) 0.39359(12) 0.0483(8) Uani d . 1 . . C
C5A 0.3873(4) -0.00640(15) 0.42319(13) 0.0491(8) Uani d . 1 . . C
H5A 0.351(5) 0.029(2) 0.4333(17) 0.041(11) Uiso d . 1 . . H
C6A 0.3620(4) -0.05391(16) 0.44404(12) 0.0453(7) Uani d . 1 . . C
H6A 0.291(5) -0.056(2) 0.4679(16) 0.036(10) Uiso d . 1 . . H
Cl4A 0.51378(14) 0.05521(4) 0.36859(4) 0.0647(3) Uani d . 1 . . Cl
OA 0.3957(3) -0.14339(11) 0.45628(10) 0.0487(6) Uani d . 1 . . O
C7A 0.4748(4) -0.18685(16) 0.45498(15) 0.0511(8) Uani d . 1 . . C
H7A 0.450(5) -0.218(2) 0.4633(17) 0.040(11) Uiso d . 1 . . H
H7C 0.463(6) -0.180(3) 0.422(2) 0.054(14) Uiso d . 1 . . H
CA 0.5909(5) -0.1775(2) 0.4859(2) 0.0700(14) Uani d . 1 . . C
O1A 0.6722(4) -0.21400(19) 0.48042(19) 0.0780(11) Uani d . 1 . . O
O2A 0.5858(7) -0.1420(3) 0.5147(2) 0.0649(15) Uiso d P 0.67 . . O
O2C 0.6235(12) -0.1420(4) 0.5064(4) 0.051(2) Uiso d P 0.33 . . O
C11B 0.5248(3) 0.39112(13) 0.98593(10) 0.0370(6) Uani d . 1 . . C
H11B 0.576(4) 0.4085(17) 0.9573(14) 0.027(9) Uiso d . 1 . . H
C21B 0.4623(3) 0.33835(14) 0.97550(10) 0.0396(6) Uani d . 1 . . C
H21B 0.520(4) 0.3116(15) 0.9676(12) 0.021(8) Uiso d . 1 . . H
O21B 0.3640(4) 0.33971(15) 0.94262(11) 0.0364(6) Uiso d P 0.74 Q 1 O
C71B 0.4071(5) 0.3477(2) 0.90032(18) 0.0476(10) Uiso d P 0.74 Q 1 C
H71B 0.316(6) 0.345(2) 0.877(2) 0.030(12) Uiso d P 0.74 R 1 H
O21D 0.3962(9) 0.3521(4) 0.9350(3) 0.0327(16) Uiso d P 0.26 Q 2 O
C71D 0.4053(11) 0.3183(5) 0.8999(4) 0.034(2) Uiso d P 0.26 Q 2 C
C31B 0.4012(3) 0.31775(12) 1.01650(11) 0.0372(6) Uani d . 1 . . C
H31B 0.336(3) 0.3414(13) 1.0222(11) 0.012(6) Uiso d . 1 . . H
O31B 0.3581(3) 0.26545(10) 1.00847(10) 0.0445(5) Uani d . 1 . . O
C81B 0.2301(4) 0.26174(19) 1.00322(15) 0.0518(8) Uani d . 1 . . C
H81B 0.204(11) 0.220(5) 0.992(4) 0.11(3) Uiso d . 1 . . H
H81D 0.205(7) 0.281(3) 0.975(2) 0.066(17) Uiso d . 1 . . H
C41B 0.4904(3) 0.31677(12) 1.05679(11) 0.0361(6) Uani d . 1 . . C
H41B 0.550(6) 0.289(3) 1.057(2) 0.052(14) Uiso d . 1 . . H
C51B 0.5562(3) 0.36949(12) 1.06282(10) 0.0353(5) Uani d . 1 . . C
H51B 0.491(4) 0.4023(17) 1.0702(14) 0.028(9) Uiso d . 1 . . H
C61B 0.6584(4) 0.36831(14) 1.09907(12) 0.0424(7) Uani d . 1 . . C
H61B 0.689(5) 0.401(3) 1.101(2) 0.050(13) Uiso d . 1 . . H
H61D 0.627(5) 0.354(2) 1.1279(16) 0.036(10) Uiso d . 1 . . H
O61B 0.7488(3) 0.33166(12) 1.08810(10) 0.0481(6) Uani d . 1 . . O
C91B 0.8638(5) 0.3539(2) 1.08288(17) 0.0592(10) Uani d . 1 . . C
H91B 0.913(4) 0.3237(18) 1.0748(14) 0.027(9) Uiso d . 1 . . H
H91D 0.895(4) 0.360(2) 1.1157(16) 0.031(10) Uiso d . 1 . . H
O51B 0.6096(2) 0.38488(10) 1.02254(8) 0.0384(4) Uani d . 1 . . O
O41B 0.4184(2) 0.30635(9) 1.09426(8) 0.0366(4) Uani d . 1 . . O
C12B 0.4550(3) 0.26607(13) 1.12443(11) 0.0390(6) Uani d . 1 . . C
H12B 0.511(4) 0.2444(18) 1.1114(14) 0.027(9) Uiso d . 1 . . H
C22B 0.3469(4) 0.22999(13) 1.13223(12) 0.0407(6) Uani d . 1 . . C
H22B 0.380(4) 0.198(2) 1.1565(15) 0.034(10) Uiso d . 1 . . H
O22B 0.2975(3) 0.20496(10) 1.09384(9) 0.0440(5) Uani d . 1 . . O
C72B 0.3756(4) 0.16652(15) 1.07625(13) 0.0483(8) Uani d . 1 . . C
H72B 0.332(7) 0.146(3) 1.044(2) 0.067(18) Uiso d . 1 . . H
H72D 0.445(5) 0.188(2) 1.0617(18) 0.044(12) Uiso d . 1 . . H
C32B 0.2451(3) 0.26309(13) 1.15127(11) 0.0386(6) Uani d . 1 . . C
H32B 0.204(5) 0.283(2) 1.1314(18) 0.041(11) Uiso d . 1 . . H
O32B 0.1459(3) 0.23002(11) 1.16342(9) 0.0451(5) Uani d . 1 . . O
C82B 0.0489(4) 0.2289(2) 1.13067(14) 0.0534(9) Uani d . 1 . . C
H82B 0.072(4) 0.2196(19) 1.0991(15) 0.030(10) Uiso d . 1 . . H
H82D 0.002(4) 0.2655(18) 1.1306(14) 0.031(9) Uiso d . 1 . . H
C42B 0.2920(3) 0.29158(14) 1.19317(11) 0.0397(6) Uani d . 1 . . C
H42B 0.290(5) 0.270(2) 1.2196(18) 0.045(12) Uiso d . 1 . . H
C52B 0.4123(3) 0.31993(14) 1.18679(11) 0.0395(6) Uani d . 1 . . C
H52B 0.388(6) 0.355(3) 1.166(2) 0.052(14) Uiso d . 1 . . H
C62B 0.4733(4) 0.33586(15) 1.23097(12) 0.0435(7) Uani d . 1 . . C
H62B 0.509(5) 0.304(2) 1.2433(17) 0.038(11) Uiso d . 1 . . H
H62D 0.401(5) 0.347(2) 1.2533(19) 0.049(13) Uiso d . 1 . . H
O62B 0.5638(3) 0.37379(14) 1.22496(10) 0.0521(6) Uani d . 1 . . O
C92B 0.6229(5) 0.3871(3) 1.26598(17) 0.0670(14) Uani d . 1 . . C
H92B 0.581(6) 0.401(2) 1.283(2) 0.045(13) Uiso d . 1 . . H
H92D 0.665(5) 0.414(2) 1.2577(18) 0.041(12) Uiso d . 1 . . H
H92N 0.643(6) 0.348(3) 1.282(2) 0.053(15) Uiso d . 1 . . H
O52B 0.4991(2) 0.28655(11) 1.16573(8) 0.0405(5) Uani d . 1 . . O
O42B 0.2040(2) 0.33109(9) 1.20349(8) 0.0378(4) Uani d . 1 . . O
C13B 0.1355(3) 0.32178(13) 1.24080(11) 0.0398(6) Uani d . 1 . . C
H13B 0.144(4) 0.2845(19) 1.2455(15) 0.030(9) Uiso d . 1 . . H
C23B 0.0061(4) 0.34407(14) 1.23234(12) 0.0414(6) Uani d . 1 . . C
H23B -0.041(4) 0.3288(19) 1.2623(15) 0.034(10) Uiso d . 1 . . H
O23B -0.0474(3) 0.31984(12) 1.19408(9) 0.0443(5) Uani d . 1 . . O
C73B -0.1742(4) 0.30796(18) 1.19789(15) 0.0511(8) Uani d . 1 . . C
H73B -0.219(4) 0.3391(19) 1.1911(15) 0.031(9) Uiso d . 1 . . H
H73D -0.167(6) 0.286(3) 1.166(2) 0.052(14) Uiso d . 1 . . H
H73N -0.210(13) 0.290(7) 1.227(5) 0.15(5) Uiso d . 1 . . H
C33B 0.0103(3) 0.40349(14) 1.22858(11) 0.0391(6) Uani d . 1 . . C
H33B 0.048(4) 0.4111(19) 1.2010(16) 0.033(10) Uiso d . 1 . . H
O33B -0.1131(7) 0.4205(3) 1.2274(3) 0.048(2) Uiso d P 0.64 S 1 O
C83B -0.1387(10) 0.4610(4) 1.1949(3) 0.051(3) Uiso d P 0.64 S 1 C
O33D -0.1090(9) 0.4238(4) 1.2200(4) 0.032(2) Uiso d P 0.36 S 2 O
C83D -0.1195(14) 0.4670(5) 1.1894(4) 0.040(3) Uiso d P 0.36 S 2 C
C43B 0.0748(3) 0.42568(13) 1.27059(11) 0.0370(6) Uani d . 1 . . C
H43B 0.043(5) 0.417(2) 1.2904(19) 0.039(11) Uiso d . 1 . . H
C53B 0.2018(3) 0.40173(14) 1.27697(11) 0.0396(6) Uani d . 1 . . C
H53B 0.248(3) 0.4163(14) 1.2501(12) 0.016(7) Uiso d . 1 . . H
C63B 0.2733(3) 0.41871(17) 1.31892(12) 0.0449(7) Uani d . 1 . . C
H63B 0.291(4) 0.451(2) 1.3197(14) 0.029(9) Uiso d . 1 . . H
H63D 0.357(7) 0.396(3) 1.322(3) 0.070(19) Uiso d . 1 . . H
O63B 0.2029(6) 0.4031(3) 1.3572(2) 0.0341(15) Uiso d P 0.61 T 1 C
C93B 0.2705(8) 0.4294(5) 1.3958(3) 0.0530(17) Uiso d P 0.61 T 1 C
O63D 0.2034(5) 0.4165(3) 1.3557(2) 0.0282(15) Uiso d P 0.39 T 2 O
C93D 0.2729(8) 0.4120(5) 1.3979(3) 0.0375(18) Uiso d P 0.39 T 2 C
O53B 0.1909(3) 0.34501(10) 1.28002(8) 0.0407(5) Uani d . 1 . . O
O43B 0.0796(3) 0.48155(10) 1.26564(7) 0.0395(5) Uani d . 1 . . O
C14B 0.0769(4) 0.51092(14) 1.30513(11) 0.0418(7) Uani d . 1 . . C
H14B 0.081(3) 0.4924(15) 1.3289(13) 0.018(7) Uiso d . 1 . . H
C24B -0.0340(4) 0.54838(16) 1.30297(12) 0.0461(7) Uani d . 1 . . C
O24B -0.1437(3) 0.52055(13) 1.29216(11) 0.0528(6) Uani d . 1 . . O
C74B -0.2005(7) 0.5007(3) 1.3286(2) 0.0607(12) Uiso d P 0.80 . . C
H74B -0.279(5) 0.483(2) 1.3273(17) 0.025(10) Uiso d P 0.80 . . H
H74L -0.139(8) 0.483(3) 1.344(3) 0.052(19) Uiso d P 0.80 . . H
C74D -0.249(3) 0.5312(13) 1.3164(11) 0.072(6) Uiso d P 0.20 . . C
C34B -0.0194(4) 0.59150(15) 1.26872(12) 0.0436(7) Uani d . 1 . . C
H34B -0.047(8) 0.580(4) 1.232(3) 0.08(2) Uiso d . 1 . . H
O34B -0.1113(3) 0.62935(14) 1.27463(13) 0.0582(7) Uani d . 1 . . O
C84B -0.1955(6) 0.6350(3) 1.2390(3) 0.0770(18) Uani d . 1 . . C
H84B -0.172(5) 0.630(2) 1.2132(19) 0.027(10) Uiso d . 1 . . H
H84D -0.225(6) 0.597(3) 1.231(2) 0.054(15) Uiso d . 1 . . H
H84N -0.173(7) 0.658(4) 1.207(3) 0.07(2) Uiso d . 1 . . H
C44B 0.1046(4) 0.61806(14) 1.27317(11) 0.0422(7) Uani d . 1 . . C
H44B 0.094(4) 0.6385(19) 1.3053(15) 0.033(10) Uiso d . 1 . . H
C54B 0.2056(4) 0.57579(14) 1.27508(11) 0.0417(7) Uani d . 1 . . C
H54B 0.202(7) 0.557(3) 1.246(3) 0.07(2) Uiso d . 1 . . H
C64B 0.3337(4) 0.59591(17) 1.28244(16) 0.0530(9) Uani d . 1 . . C
H64B 0.301(11) 0.629(5) 1.270(4) 0.12(3) Uiso d . 1 . . H
O64B 0.4119(4) 0.55605(18) 1.27163(14) 0.0632(9) Uiso d P 0.88 U 1 O
C94B 0.5335(8) 0.5688(3) 1.2816(3) 0.0743(15) Uiso d P 0.88 U 1 C
H94B 0.558(4) 0.5763(18) 1.3137(14) 0.021(8) Uiso d P 0.88 V 1 H
H94L 0.554(7) 0.585(3) 1.262(3) 0.064(18) Uiso d P 0.88 W 1 H
O64D 0.363(2) 0.6248(9) 1.3115(7) 0.040(4) Uiso d P 0.12 U 2 O
C94D 0.482(3) 0.6493(13) 1.3125(11) 0.045(6) Uiso d P 0.12 U 2 C
O54B 0.1837(3) 0.54121(11) 1.31147(8) 0.0447(5) Uani d . 1 . . O
O44B 0.1110(2) 0.65155(10) 1.23505(7) 0.0390(5) Uani d . 1 . . O
C15B 0.1583(3) 0.70221(13) 1.24300(11) 0.0389(6) Uani d . 1 . . C
H15B 0.159(4) 0.7174(15) 1.2750(12) 0.020(7) Uiso d . 1 . . H
C25B 0.0840(3) 0.74311(13) 1.21519(11) 0.0375(6) Uani d . 1 . . C
H25B 0.113(10) 0.771(5) 1.226(4) 0.10(3) Uiso d . 1 . . H
O25B -0.0425(3) 0.74103(11) 1.22203(9) 0.0429(5) Uani d . 1 . . O
C75B -0.0733(4) 0.76093(18) 1.26348(13) 0.0498(8) Uani d . 1 . . C
H75B -0.152(5) 0.773(2) 1.2600(18) 0.044(12) Uiso d . 1 . . H
H75D -0.058(6) 0.737(3) 1.292(2) 0.058(15) Uiso d . 1 . . H
C35B 0.0994(3) 0.73514(12) 1.16542(10) 0.0364(6) Uani d . 1 . . C
H35B 0.047(4) 0.7006(18) 1.1595(14) 0.028(9) Uiso d . 1 . . H
O35B 0.0495(2) 0.77864(10) 1.14131(8) 0.0415(5) Uani d . 1 . . O
C85B -0.0704(4) 0.7705(2) 1.12245(14) 0.0528(9) Uani d . 1 . . C
H85B -0.085(5) 0.746(2) 1.1027(19) 0.042(12) Uiso d . 1 . . H
H85D -0.117(5) 0.805(2) 1.1167(17) 0.039(11) Uiso d . 1 . . H
H85N -0.114(5) 0.755(2) 1.1497(16) 0.035(10) Uiso d . 1 . . H
C45B 0.2326(3) 0.73019(12) 1.15483(10) 0.0360(6) Uani d . 1 . . C
H45B 0.285(3) 0.7663(14) 1.1601(11) 0.016(7) Uiso d . 1 . . H
C55B 0.3037(3) 0.69306(13) 1.18669(11) 0.0383(6) Uani d . 1 . . C
H55B 0.293(5) 0.664(3) 1.1754(19) 0.045(12) Uiso d . 1 . . H
C65B 0.4402(4) 0.69320(16) 1.18200(12) 0.0443(7) Uani d . 1 . . C
H65B 0.501(6) 0.667(3) 1.205(2) 0.049(13) Uiso d . 1 . . H
O65B 0.4866(3) 0.74449(12) 1.18886(9) 0.0467(5) Uani d . 1 . . O
C95B 0.6139(5) 0.7461(2) 1.1853(2) 0.0637(11) Uani d . 1 . . C
O55B 0.2833(2) 0.70632(10) 1.23240(8) 0.0393(5) Uani d . 1 . . O
O45B 0.2349(2) 0.70860(9) 1.11070(7) 0.0357(4) Uani d . 1 . . O
C16B 0.2955(3) 0.73661(12) 1.07840(11) 0.0520(6) Uani d . 1 . . O
H16B 0.305(3) 0.7737(14) 1.0876(11) 0.012(6) Uiso d . 1 . . H
C26B 0.2195(3) 0.73372(13) 1.03386(11) 0.0400(6) Uani d . 1 . . C
H26B 0.279(4) 0.7591(17) 1.0187(14) 0.025(8) Uiso d . 1 . . H
O26B 0.1008(3) 0.75497(10) 1.03573(9) 0.0431(5) Uani d . 1 . . O
C76B 0.0949(7) 0.8103(2) 1.03822(18) 0.0407(14) Uiso d P 0.78 . . C
H76B 0.150(7) 0.822(3) 1.061(3) 0.058(19) Uiso d P 0.78 . . H
H76L 0.000(6) 0.825(3) 1.029(2) 0.039(14) Uiso d P 0.78 . . H
H76G 0.154(4) 0.8271(19) 1.0118(16) 0.017(9) Uiso d P 0.78 . . H
C76D 0.126(3) 0.8127(8) 1.0331(8) 0.044(5) Uiso d P 0.22 . . C
C36B 0.2074(3) 0.67646(13) 1.01949(10) 0.0362(6) Uani d . 1 . . C
H36B 0.170(3) 0.6579(14) 1.0432(12) 0.016(7) Uiso d . 1 . . H
O36B 0.1372(2) 0.67243(10) 0.97842(8) 0.0381(4) Uani d . 1 . . O
C86B 0.0182(4) 0.65196(17) 0.98385(13) 0.0460(7) Uani d . 1 . . C
H86B 0.025(5) 0.616(2) 0.9986(18) 0.040(11) Uiso d . 1 . . H
H86D -0.023(5) 0.660(2) 0.9535(18) 0.044(12) Uiso d . 1 . . H
H86N -0.048(6) 0.667(3) 1.006(2) 0.056(16) Uiso d . 1 . . H
C46B 0.3357(3) 0.65479(12) 1.01334(10) 0.0356(5) Uani d . 1 . . C
H46B 0.383(3) 0.6752(15) 0.9918(12) 0.019(7) Uiso d . 1 . . H
C56B 0.4137(3) 0.66161(13) 1.05723(11) 0.0379(6) Uani d . 1 . . C
H56B 0.392(5) 0.644(2) 1.086(2) 0.049(13) Uiso d . 1 . . H
C66B 0.5463(3) 0.64967(14) 1.05069(12) 0.0417(6) Uani d . 1 . . C
H66B 0.546(6) 0.608(3) 1.039(2) 0.055(15) Uiso d . 1 . . H
H66D 0.584(5) 0.672(2) 1.0249(19) 0.044(13) Uiso d . 1 . . H
O66B 0.6098(3) 0.64342(13) 1.09319(10) 0.0504(6) Uani d . 1 . . O
C96B 0.7375(6) 0.6404(4) 1.0908(2) 0.0581(14) Uiso d P 0.78 . . C
H96B 0.769(6) 0.626(2) 1.069(2) 0.035(13) Uiso d P 0.78 . . H
C96D 0.7344(15) 0.6601(8) 1.0891(5) 0.038(3) Uiso d P 0.22 . . C
O56B 0.4119(2) 0.71562(10) 1.07162(8) 0.0383(4) Uani d . 1 . . O
O46B 0.3268(2) 0.60035(9) 1.00206(7) 0.0346(4) Uani d . 1 . . O
C17B 0.3685(3) 0.58645(12) 0.96025(10) 0.0336(5) Uani d . 1 . . C
H17B 0.369(5) 0.616(2) 0.9361(19) 0.046(13) Uiso d . 1 . . H
C27B 0.2862(3) 0.54397(12) 0.93826(10) 0.0343(5) Uani d . 1 . . C
H27B 0.313(4) 0.5416(19) 0.9123(17) 0.032(10) Uiso d . 1 . . H
O27B 0.1618(2) 0.55820(10) 0.93576(9) 0.0407(5) Uani d . 1 . . O
C77B 0.1289(4) 0.58666(16) 0.89654(14) 0.0508(9) Uani d . 1 . . C
H77B 0.136(5) 0.568(2) 0.8654(18) 0.043(12) Uiso d . 1 . . H
H77D 0.021(3) 0.5899(14) 0.8969(12) 0.017(7) Uiso d . 1 . . H
H77N 0.176(5) 0.621(2) 0.8940(18) 0.042(12) Uiso d . 1 . . H
C37B 0.2982(3) 0.49082(12) 0.96160(10) 0.0348(5) Uani d . 1 . . C
H37B 0.244(4) 0.4860(19) 0.9925(15) 0.033(10) Uiso d . 1 . . H
O37B 0.2361(2) 0.45286(10) 0.93397(9) 0.0412(5) Uani d . 1 . . O
C87B 0.1423(4) 0.42578(17) 0.9551(2) 0.0573(10) Uani d . 1 . . C
H87B 0.102(4) 0.452(2) 0.9624(14) 0.029(9) Uiso d . 1 . . H
C47B 0.4316(3) 0.47562(12) 0.96813(10) 0.0332(5) Uani d . 1 . . C
H47B 0.457(4) 0.4624(17) 0.9417(14) 0.027(9) Uiso d . 1 . . H
C57B 0.5042(3) 0.52107(12) 0.99042(9) 0.0340(5) Uani d . 1 . . C
H57B 0.474(6) 0.534(2) 1.0209(19) 0.050(13) Uiso d . 1 . . H
C67B 0.6394(3) 0.51034(14) 0.99704(12) 0.0399(6) Uani d . 1 . . C
H67B 0.679(5) 0.541(2) 1.0124(16) 0.035(11) Uiso d . 1 . . H
H67D 0.661(6) 0.481(3) 1.017(2) 0.045(14) Uiso d . 1 . . H
O67B 0.6890(2) 0.49501(13) 0.95631(10) 0.0476(6) Uani d . 1 . . O
C97B 0.8149(4) 0.4831(2) 0.9620(2) 0.0637(13) Uani d . 1 . . C
H97B 0.842(7) 0.505(3) 0.975(2) 0.061(18) Uiso d . 1 . . H
O57B 0.4903(2) 0.56739(9) 0.96374(7) 0.0335(4) Uani d . 1 . . O
O47B 0.4364(2) 0.42938(9) 0.99539(7) 0.0348(4) Uani d . 1 . . O
C1B 0.3002(5) 0.4729(2) 1.1334(2) 0.0642(11) Uani d . 1 . . C
C2B 0.2566(6) 0.5218(3) 1.1457(2) 0.0728(13) Uani d . 1 . . C
C3B 0.1423(8) 0.5364(3) 1.1283(4) 0.092(2) Uani d . 1 . . C
H3B 0.119(6) 0.576(3) 1.144(2) 0.051(14) Uiso d . 1 . . H
C4B 0.0736(8) 0.5034(5) 1.0998(3) 0.101(3) Uani d . 1 . . C
C5B 0.1176(6) 0.4540(4) 1.0895(2) 0.089(2) Uani d . 1 . . C
C6B 0.2289(6) 0.4378(4) 1.1079(3) 0.0827(18) Uani d . 1 . . C
Cl4B -0.0700(3) 0.5240(2) 1.07981(16) 0.1684(18) Uani d . 1 . . Cl
OB 0.4096(4) 0.45258(16) 1.14817(18) 0.0748(11) Uani d . 1 . . O
C7B 0.4887(5) 0.4856(2) 1.17198(18) 0.0617(11) Uani d . 1 . . C
H7B 0.539(4) 0.4526(18) 1.1669(14) 0.026(9) Uiso d . 1 . . H
CB 0.5369(6) 0.5282(3) 1.1416(3) 0.0766(15) Uani d . 1 . . C
O1B 0.5485(8) 0.5214(5) 1.1028(2) 0.143(4) Uani d . 1 . . O
O2B 0.5585(6) 0.5738(2) 1.15630(19) 0.0704(12) Uiso d P 0.75 . . O
O2D 0.6103(13) 0.5603(5) 1.1811(4) 0.054(2) Uiso d P 0.25 . . O
W1 0.1297(5) 0.2893(2) 0.3638(2) 0.0802(13) Uani d P 0.91 . . O
W2 0.1523(5) 0.2831(3) 0.4574(2) 0.107(2) Uani d P 0.96 . . O
W3 0.7306(3) 0.22031(12) 0.08841(10) 0.0471(5) Uani d . 1 . . O
W4 0.2460(12) 0.1331(6) 0.6410(4) 0.111(4) Uani d P 0.60 . . O

loop_
_atom_site_aniso_label
_atom_site_aniso_U_11
_atom_site_aniso_U_22
_atom_site_aniso_U_33
_atom_site_aniso_U_12
_atom_site_aniso_U_13
_atom_site_aniso_U_23
C11A 0.058(2) 0.0363(14) 0.0442(16) 0.0100(13) 0.0119(14) 0.0074(12)
C21A 0.059(3) 0.050(2) 0.066(2) 0.0078(17) 0.0189(18) 0.0162(18)
C31A 0.050(2) 0.0473(19) 0.065(2) 0.0012(15) 0.0022(16) 0.0181(17)
O31A 0.051(2) 0.073(2) 0.118(4) -0.0097(16) -0.003(2) 0.039(2)
C81A 0.064(4) 0.092(5) 0.144(7) -0.023(3) -0.046(4) 0.040(5)
C41A 0.058(2) 0.0386(15) 0.0386(15) -0.0013(14) -0.0001(13) 0.0036(12)
C51A 0.055(2) 0.0342(13) 0.0409(15) 0.0057(12) -0.0004(13) 0.0065(11)
C61A 0.062(2) 0.0367(15) 0.0499(18) 0.0040(14) -0.0118(15) 0.0062(13)
O51A 0.0699(18) 0.0354(11) 0.0368(11) 0.0063(11) 0.0000(10) 0.0016(9)
O41A 0.0678(18) 0.0371(11) 0.0402(12) -0.0023(11) -0.0084(11) 0.0058(9)
C12A 0.061(2) 0.0419(16) 0.0399(16) -0.0040(14) -0.0073(14) 0.0092(13)
C22A 0.059(2) 0.0385(15) 0.0450(16) -0.0075(14) 0.0009(14) 0.0025(13)
O22A 0.0560(17) 0.0531(15) 0.0481(13) -0.0058(12) 0.0077(11) 0.0010(11)
C72A 0.079(3) 0.058(2) 0.058(2) -0.012(2) 0.017(2) 0.0033(19)
C32A 0.049(2) 0.0405(15) 0.0460(16) -0.0033(13) 0.0009(13) -0.0002(13)
O32A 0.0602(19) 0.0519(16) 0.0637(17) -0.0125(13) 0.0030(13) -0.0147(13)
C82A 0.050(3) 0.102(5) 0.083(4) -0.001(3) -0.001(2) -0.038(4)
C42A 0.051(2) 0.0373(14) 0.0413(15) -0.0043(12) -0.0017(13) 0.0054(12)
C52A 0.062(2) 0.0412(16) 0.0408(16) -0.0048(14) -0.0064(14) 0.0103(13)
C62A 0.068(3) 0.0489(19) 0.054(2) -0.0131(18) -0.0085(18) 0.0141(16)
O52A 0.0662(18) 0.0423(12) 0.0362(11) -0.0009(11) -0.0071(10) 0.0074(9)
O42A 0.0526(15) 0.0375(11) 0.0412(11) 0.0034(10) 0.0030(9) 0.0003(9)
C13A 0.056(2) 0.0327(14) 0.057(2) 0.0036(13) 0.0109(15) 0.0011(13)
C23A 0.070(3) 0.0356(15) 0.053(2) -0.0016(15) 0.0123(17) -0.0064(14)
O23A 0.073(2) 0.0398(13) 0.0589(17) -0.0050(12) 0.0047(14) -0.0070(11)
C73A 0.087(4) 0.0378(18) 0.077(3) -0.0085(19) 0.013(2) -0.0028(18)
C33A 0.072(3) 0.0385(16) 0.0429(17) 0.0037(16) 0.0038(16) -0.0050(13)
O33A 0.098(3) 0.0422(13) 0.0493(15) -0.0068(15) 0.0035(15) -0.0099(11)
C83A 0.097(4) 0.057(2) 0.060(3) -0.010(2) -0.011(2) -0.006(2)
C43A 0.091(3) 0.0356(15) 0.0439(18) -0.0055(17) 0.0158(18) -0.0059(13)
C53A 0.075(3) 0.0371(16) 0.055(2) -0.0014(16) 0.0127(18) 0.0055(15)
C63A 0.071(4) 0.069(3) 0.071(3) 0.003(2) 0.016(2) 0.015(3)
C93A 0.099(8) 0.26(2) 0.126(9) -0.047(9) 0.027(6) -0.070(11)
O53A 0.0551(18) 0.0398(12) 0.0635(17) 0.0055(11) 0.0114(12) 0.0099(11)
O43A 0.106(3) 0.0364(12) 0.0397(13) -0.0100(14) 0.0167(14) -0.0065(10)
C14A 0.196(9) 0.047(2) 0.039(2) -0.025(3) 0.021(3) -0.0152(17)
C24A 0.179(8) 0.068(3) 0.043(2) -0.062(4) 0.005(3) -0.010(2)
C34A 0.115(4) 0.052(2) 0.0335(16) -0.024(2) 0.004(2) -0.0048(15)
C44A 0.107(4) 0.047(2) 0.0437(18) -0.001(2) 0.026(2) -0.0049(15)
C54A 0.141(6) 0.044(2) 0.067(3) 0.016(3) 0.057(4) 0.0000(19)
O54A 0.209(6) 0.0406(16) 0.068(2) -0.004(2) 0.077(3) -0.0101(15)
O44A 0.072(2) 0.0472(14) 0.0445(13) 0.0058(13) 0.0124(12) -0.0032(11)
C15A 0.061(2) 0.064(2) 0.0374(15) 0.0150(18) 0.0019(14) -0.0066(15)
C25A 0.047(2) 0.060(2) 0.0384(15) -0.0027(15) 0.0020(13) 0.0009(14)
C35A 0.0420(19) 0.057(2) 0.0396(15) -0.0040(14) -0.0015(12) -0.0001(14)
O35A 0.0551(17) 0.0559(15) 0.0481(13) -0.0008(12) 0.0027(11) 0.0028(12)
C85A 0.076(3) 0.060(2) 0.058(2) 0.015(2) -0.002(2) -0.0004(19)
C45A 0.0353(18) 0.072(2) 0.0376(15) 0.0060(15) -0.0005(11) -0.0056(15)
C55A 0.075(3) 0.081(3) 0.0405(18) 0.035(2) -0.0100(17) -0.0051(18)
O55A 0.069(2) 0.081(2) 0.0483(15) 0.0329(18) -0.0093(13) -0.0127(15)
O45A 0.0365(13) 0.0689(17) 0.0370(11) 0.0063(11) -0.0007(9) -0.0082(11)
C16A 0.0406(19) 0.062(2) 0.0395(15) 0.0022(14) -0.0047(12) -0.0005(14)
C26A 0.046(2) 0.060(2) 0.0329(14) -0.0058(15) 0.0013(12) 0.0005(13)
O26A 0.068(2) 0.0687(19) 0.0479(15) -0.0118(15) 0.0127(13) 0.0042(14)
C36A 0.0415(18) 0.0422(15) 0.0376(14) -0.0032(12) -0.0019(11) -0.0031(12)
O36A 0.0513(15) 0.0439(12) 0.0333(10) -0.0025(10) -0.0042(9) -0.0011(9)
C86A 0.065(3) 0.0487(18) 0.0460(18) 0.0065(16) 0.0003(16) 0.0023(15)
C46A 0.0342(16) 0.0459(15) 0.0353(13) 0.0012(11) 0.0014(10) -0.0013(11)
C56A 0.043(2) 0.0474(17) 0.0465(17) 0.0038(13) 0.0007(13) -0.0048(13)
C66A 0.067(3) 0.054(2) 0.071(3) 0.0163(19) 0.021(2) 0.006(2)
O56A 0.0411(14) 0.0568(15) 0.0430(12) 0.0090(10) -0.0016(9) -0.0037(11)
O46A 0.0352(12) 0.0398(10) 0.0392(10) -0.0005(8) 0.0028(8) -0.0041(8)
C17A 0.0463(18) 0.0326(13) 0.0365(13) -0.0018(11) -0.0010(11) -0.0014(10)
C27A 0.0480(18) 0.0340(13) 0.0338(13) 0.0040(11) -0.0014(11) 0.0023(10)
O27A 0.0497(14) 0.0417(11) 0.0382(11) 0.0057(9) -0.0002(9) 0.0082(9)
C37A 0.0393(17) 0.0351(13) 0.0389(14) 0.0061(11) -0.0006(11) -0.0023(10)
O37A 0.0420(13) 0.0370(10) 0.0430(11) 0.0088(9) 0.0008(9) -0.0011(9)
C87A 0.045(2) 0.054(2) 0.0519(19) 0.0038(15) -0.0008(14) -0.0091(16)
C47A 0.0403(17) 0.0330(12) 0.0346(13) 0.0042(10) 0.0009(10) -0.0005(10)
C57A 0.0383(17) 0.0365(14) 0.0401(14) 0.0037(11) -0.0013(11) 0.0022(11)
C67A 0.0434(19) 0.0417(15) 0.0430(15) 0.0032(12) -0.0035(12) 0.0046(12)
O67A 0.0528(15) 0.0437(12) 0.0379(11) 0.0016(10) -0.0053(9) 0.0037(9)
C97A 0.061(2) 0.0505(19) 0.0431(17) -0.0033(16) -0.0118(15) 0.0059(15)
O57A 0.0436(13) 0.0381(11) 0.0370(10) -0.0011(9) -0.0026(8) 0.0002(8)
O47A 0.0486(14) 0.0307(10) 0.0386(11) 0.0031(8) 0.0012(9) 0.0011(8)
C1A 0.0449(18) 0.0408(15) 0.0396(14) 0.0003(12) -0.0045(12) -0.0017(12)
C2A 0.053(2) 0.0395(15) 0.0422(15) 0.0071(13) 0.0044(13) -0.0002(12)
C3A 0.064(2) 0.0460(17) 0.0356(14) 0.0077(15) 0.0020(13) 0.0028(13)
C4A 0.064(2) 0.0415(16) 0.0391(15) 0.0045(15) -0.0017(14) 0.0017(12)
C5A 0.064(2) 0.0383(16) 0.0445(16) 0.0106(15) 0.0012(15) -0.0031(13)
C6A 0.0464(19) 0.0471(17) 0.0424(16) 0.0041(13) 0.0021(13) -0.0057(13)
Cl4A 0.0966(9) 0.0434(4) 0.0550(5) 0.0140(5) 0.0118(5) 0.0101(4)
OA 0.0514(16) 0.0411(12) 0.0539(14) 0.0005(10) 0.0063(11) 0.0038(10)
C7A 0.062(2) 0.0385(16) 0.0524(19) 0.0027(15) 0.0022(16) 0.0037(14)
CA 0.063(3) 0.060(3) 0.086(3) 0.003(2) -0.001(2) 0.039(3)
O1A 0.058(2) 0.070(2) 0.106(3) -0.0003(17) -0.0015(19) 0.021(2)
C11B 0.0422(17) 0.0362(13) 0.0328(12) 0.0073(11) 0.0047(10) 0.0032(10)
C21B 0.0428(17) 0.0426(14) 0.0331(13) 0.0097(12) -0.0023(11) -0.0019(11)
C31B 0.0359(16) 0.0338(13) 0.0411(14) 0.0035(10) -0.0052(11) -0.0044(11)
O31B 0.0432(14) 0.0373(11) 0.0519(13) -0.0009(9) -0.0075(10) -0.0078(9)
C81B 0.042(2) 0.057(2) 0.056(2) -0.0035(15) -0.0092(15) -0.0016(16)
C41B 0.0317(15) 0.0350(13) 0.0414(14) 0.0024(10) -0.0007(10) 0.0020(11)
C51B 0.0369(15) 0.0321(12) 0.0367(13) 0.0046(10) 0.0005(10) -0.0009(10)
C61B 0.0457(19) 0.0383(15) 0.0422(15) -0.0019(12) -0.0069(12) -0.0010(12)
O61B 0.0372(14) 0.0489(13) 0.0570(14) 0.0049(10) -0.0096(10) 0.0009(11)
C91B 0.049(3) 0.072(3) 0.057(2) -0.0083(19) 0.0035(17) 0.0043(19)
O51B 0.0367(12) 0.0400(11) 0.0383(10) 0.0046(8) -0.0009(8) 0.0030(8)
O41B 0.0364(12) 0.0345(10) 0.0390(10) 0.0039(8) 0.0023(8) 0.0017(8)
C12B 0.0423(17) 0.0352(13) 0.0394(14) 0.0065(11) 0.0018(11) 0.0037(11)
C22B 0.0460(18) 0.0345(13) 0.0421(15) 0.0051(12) 0.0074(12) 0.0039(11)
O22B 0.0468(15) 0.0377(11) 0.0481(12) 0.0035(9) 0.0084(10) -0.0041(9)
C72B 0.057(2) 0.0404(15) 0.0481(17) 0.0070(14) 0.0123(15) -0.0009(13)
C32B 0.0413(17) 0.0354(13) 0.0397(14) 0.0011(11) 0.0070(11) 0.0011(11)
O32B 0.0474(15) 0.0429(12) 0.0456(12) -0.0035(10) 0.0077(10) 0.0012(10)
C82B 0.048(2) 0.063(2) 0.0503(19) -0.0127(17) 0.0068(15) -0.0118(17)
C42B 0.0427(18) 0.0398(14) 0.0367(14) 0.0021(12) 0.0038(11) 0.0018(11)
C52B 0.0391(17) 0.0395(14) 0.0396(14) 0.0064(11) 0.0012(11) 0.0008(11)
C62B 0.0452(19) 0.0470(16) 0.0382(14) 0.0048(13) 0.0007(12) 0.0016(12)
O62B 0.0427(15) 0.0658(17) 0.0474(13) -0.0058(12) -0.0026(10) -0.0027(12)
C92B 0.048(3) 0.101(4) 0.052(2) -0.020(2) 0.0027(18) -0.018(3)
O52B 0.0371(13) 0.0461(12) 0.0384(10) 0.0072(9) 0.0010(8) 0.0005(9)
O42B 0.0402(13) 0.0368(10) 0.0368(10) 0.0035(8) 0.0052(8) 0.0013(8)
C13B 0.0461(18) 0.0383(14) 0.0352(13) -0.0006(12) 0.0045(11) -0.0023(11)
C23B 0.0444(18) 0.0389(15) 0.0409(15) -0.0020(12) 0.0036(12) -0.0043(12)
O23B 0.0404(14) 0.0487(13) 0.0436(12) -0.0055(10) 0.0018(9) -0.0077(10)
C73B 0.043(2) 0.0512(19) 0.059(2) -0.0092(15) -0.0017(15) -0.0025(16)
C33B 0.0381(17) 0.0423(15) 0.0365(14) -0.0004(11) -0.0016(11) -0.0008(11)
C43B 0.0368(16) 0.0378(14) 0.0366(14) 0.0004(11) 0.0046(11) 0.0006(11)
C53B 0.0392(17) 0.0423(15) 0.0372(14) -0.0004(11) 0.0012(11) -0.0012(11)
C63B 0.0361(17) 0.055(2) 0.0437(16) 0.0017(13) -0.0012(12) -0.0043(14)
O53B 0.0453(13) 0.0384(11) 0.0383(11) -0.0008(9) 0.0014(9) 0.0016(8)
O43B 0.0517(14) 0.0369(11) 0.0301(9) -0.0020(9) 0.0020(8) -0.0002(8)
C14B 0.050(2) 0.0435(15) 0.0319(13) -0.0024(13) 0.0014(11) 0.0002(12)
C24B 0.057(2) 0.0445(16) 0.0373(14) -0.0018(14) 0.0056(13) -0.0011(12)
O24B 0.0488(16) 0.0545(15) 0.0554(15) -0.0067(12) 0.0069(11) -0.0077(12)
C34B 0.0471(19) 0.0431(15) 0.0408(15) 0.0029(13) 0.0035(12) 0.0025(12)
O34B 0.0503(18) 0.0502(15) 0.075(2) 0.0093(12) 0.0135(14) 0.0088(14)
C84B 0.053(3) 0.065(3) 0.111(6) -0.005(2) -0.016(3) 0.023(3)
C44B 0.054(2) 0.0407(15) 0.0311(13) -0.0025(13) -0.0026(12) -0.0004(11)
C54B 0.0482(19) 0.0395(14) 0.0367(14) -0.0045(12) -0.0047(12) -0.0001(11)
C64B 0.053(2) 0.0436(18) 0.061(2) -0.0065(15) -0.0140(17) 0.0051(15)
O54B 0.0600(16) 0.0403(11) 0.0327(10) -0.0042(10) -0.0079(9) -0.0006(9)
O44B 0.0481(13) 0.0377(11) 0.0309(9) -0.0033(9) -0.0005(8) -0.0029(8)
C15B 0.0422(18) 0.0383(14) 0.0363(13) -0.0031(11) 0.0036(11) -0.0050(11)
C25B 0.0350(16) 0.0382(14) 0.0395(14) -0.0020(10) 0.0045(11) -0.0077(11)
O25B 0.0413(14) 0.0476(12) 0.0399(11) 0.0011(9) 0.0029(9) -0.0104(9)
C75B 0.045(2) 0.060(2) 0.0453(17) 0.0076(15) 0.0053(13) -0.0125(15)
C35B 0.0388(16) 0.0337(12) 0.0365(13) 0.0010(10) -0.0001(11) -0.0040(10)
O35B 0.0420(13) 0.0394(11) 0.0427(11) 0.0080(9) -0.0022(9) -0.0017(9)
C85B 0.043(2) 0.069(2) 0.0463(18) 0.0076(17) 0.0013(14) -0.0009(17)
C45B 0.0401(17) 0.0334(12) 0.0342(13) 0.0014(10) -0.0007(10) -0.0036(10)
C55B 0.0406(18) 0.0375(14) 0.0370(14) 0.0027(11) 0.0027(11) -0.0034(11)
C65B 0.0427(19) 0.0507(17) 0.0395(15) 0.0108(13) 0.0007(12) 0.0000(13)
O65B 0.0390(14) 0.0565(15) 0.0444(12) 0.0016(10) -0.0005(9) -0.0031(10)
C95B 0.035(2) 0.070(3) 0.085(3) 0.0082(17) 0.0008(18) 0.011(2)
O55B 0.0387(13) 0.0430(11) 0.0362(10) 0.0009(8) 0.0002(8) -0.0048(8)
O45B 0.0398(12) 0.0342(10) 0.0331(9) 0.0005(8) 0.0010(8) -0.0065(7)
C16B 0.0583(18) 0.0450(14) 0.0529(14) -0.0001(11) 0.0041(12) -0.0032(11)
C26B 0.0473(19) 0.0327(13) 0.0400(14) 0.0030(11) 0.0031(12) 0.0012(11)
O26B 0.0467(14) 0.0383(11) 0.0440(12) 0.0067(9) -0.0012(9) -0.0041(9)
C36B 0.0377(16) 0.0355(13) 0.0353(13) 0.0025(10) 0.0002(10) 0.0004(10)
O36B 0.0365(12) 0.0405(11) 0.0371(10) -0.0013(8) 0.0007(8) 0.0017(8)
C86B 0.0344(17) 0.0544(19) 0.0488(17) -0.0004(13) -0.0019(12) 0.0011(14)
C46B 0.0382(16) 0.0325(13) 0.0362(13) -0.0016(10) 0.0037(10) -0.0023(10)
C56B 0.0371(16) 0.0349(13) 0.0418(14) -0.0001(10) 0.0038(11) -0.0047(11)
C66B 0.0377(17) 0.0420(15) 0.0454(16) -0.0008(12) 0.0005(12) -0.0102(12)
O66B 0.0438(15) 0.0588(15) 0.0484(14) 0.0064(11) 0.0001(10) 0.0004(12)
O56B 0.0386(12) 0.0349(10) 0.0415(11) -0.0016(8) 0.0022(8) -0.0069(8)
O46B 0.0397(12) 0.0296(9) 0.0347(9) 0.0012(7) 0.0036(8) -0.0018(7)
C17B 0.0378(16) 0.0315(12) 0.0311(12) 0.0000(10) -0.0008(10) 0.0020(9)
C27B 0.0349(15) 0.0334(12) 0.0345(13) 0.0014(10) -0.0005(10) -0.0009(10)
O27B 0.0346(12) 0.0383(11) 0.0483(12) 0.0031(8) -0.0073(9) 0.0054(9)
C77B 0.056(2) 0.0451(17) 0.0494(18) 0.0065(15) -0.0187(16) -0.0009(14)
C37B 0.0357(15) 0.0314(12) 0.0371(13) -0.0019(10) 0.0009(10) 0.0018(10)
O37B 0.0389(13) 0.0346(10) 0.0494(12) -0.0055(8) -0.0038(9) 0.0031(9)
C87B 0.040(2) 0.0430(19) 0.089(3) -0.0083(14) 0.0049(18) 0.0003(19)
C47B 0.0364(15) 0.0320(12) 0.0311(12) 0.0001(10) 0.0015(10) -0.0002(9)
C57B 0.0363(15) 0.0339(12) 0.0312(12) 0.0025(10) -0.0044(10) -0.0036(10)
C67B 0.0360(17) 0.0411(15) 0.0418(15) 0.0013(11) -0.0060(11) -0.0069(12)
O67B 0.0324(13) 0.0597(15) 0.0506(13) 0.0020(10) 0.0003(9) -0.0157(12)
C97B 0.035(2) 0.075(3) 0.080(3) 0.0032(17) -0.0011(18) -0.032(3)
O57B 0.0351(11) 0.0318(9) 0.0335(9) -0.0020(7) 0.0004(7) 0.0021(7)
O47B 0.0384(12) 0.0323(9) 0.0340(9) 0.0056(8) 0.0044(8) 0.0040(7)
C1B 0.058(3) 0.064(3) 0.070(3) 0.001(2) -0.003(2) -0.004(2)
C2B 0.063(3) 0.065(3) 0.091(4) 0.007(2) 0.004(3) -0.004(3)
C3B 0.075(4) 0.071(4) 0.129(6) 0.007(3) -0.013(4) 0.019(4)
C4B 0.067(4) 0.136(8) 0.098(5) -0.005(4) -0.023(3) 0.040(5)
C5B 0.058(3) 0.132(7) 0.075(3) -0.014(4) -0.007(2) -0.012(4)
C6B 0.054(3) 0.106(5) 0.087(4) -0.005(3) -0.006(3) -0.022(4)
Cl4B 0.0847(18) 0.215(4) 0.200(4) 0.0201(19) -0.052(2) 0.083(3)
OB 0.060(2) 0.0567(19) 0.106(3) 0.0054(15) -0.0158(19) -0.012(2)
C7B 0.065(3) 0.056(2) 0.063(2) -0.0012(19) -0.013(2) 0.0062(19)
CB 0.066(4) 0.061(3) 0.103(5) 0.005(2) 0.014(3) 0.006(3)
O1B 0.132(6) 0.215(10) 0.078(3) -0.068(6) -0.030(3) 0.066(5)
W1 0.077(3) 0.067(2) 0.098(3) 0.019(2) 0.016(2) 0.030(2)
W2 0.063(3) 0.137(5) 0.119(4) 0.039(3) -0.023(3) -0.063(4)
W3 0.0451(15) 0.0463(13) 0.0500(13) 0.0058(10) 0.0037(10) -0.0055(10)
W4 0.108(8) 0.130(9) 0.095(6) -0.043(7) 0.011(5) 0.013(6)

loop_
_atom_type_symbol
_atom_type_description
_atom_type_scat_dispersion_real
_atom_type_scat_dispersion_imag
_atom_type_scat_source
C C 0.0033 0.0016 'International Tables Vol C Tables 4.2.6.8 and 6.1.1.4'
H H 0.0000 0.0000 'International Tables Vol C Tables 4.2.6.8 and 6.1.1.4'
O O 0.0106 0.0060 'International Tables Vol C Tables 4.2.6.8 and 6.1.1.4'
Cl Cl 0.1484 0.1585 'International Tables Vol C Tables 4.2.6.8 and 6.1.1.4'

loop_
_geom_angle_atom_site_label_1
_geom_angle_atom_site_label_2
_geom_angle_atom_site_label_3
_geom_angle
O47A C11A O51A 113.1(3)
O47A C11A C21A 110.4(4)
O51A C11A C21A 107.7(3)
O21C C21A O21A 23.0(4)
O21C C21A C31A 122.9(6)
O21A C21A C31A 100.1(4)
O21C C21A C11A 102.4(5)
O21A C21A C11A 116.3(4)
C31A C21A C11A 109.1(4)
C71A O21A C21A 110.1(6)
C71C O21C C21A 115.7(10)
O31A C31A C21A 108.9(4)
O31A C31A C41A 109.5(3)
C21A C31A C41A 111.5(4)
C81A O31A C31A 113.1(6)
O41A C41A C51A 112.2(3)
O41A C41A C31A 103.8(3)
C51A C41A C31A 112.0(3)
O51A C51A C61A 105.3(3)
O51A C51A C41A 109.9(3)
C61A C51A C41A 113.4(3)
O61C C61A O61A 16.7(4)
O61C C61A C51A 109.3(4)
O61A C61A C51A 107.8(4)
C91A O61A C61A 109.2(7)
C61A O61C C91C 109.1(8)
C11A O51A C51A 113.5(3)
C12A O41A C41A 118.8(3)
O41A C12A O52A 111.9(3)
O41A C12A C22A 110.6(3)
O52A C12A C22A 108.1(3)
O22A C22A C32A 106.5(3)
O22A C22A C12A 112.9(3)
C32A C22A C12A 112.5(3)
C72A O22A C22A 113.9(4)
O32A C32A C42A 109.1(3)
O32A C32A C22A 108.7(3)
C42A C32A C22A 112.5(3)
C82A O32A C32A 113.9(4)
O42A C42A C32A 106.8(3)
O42A C42A C52A 110.9(3)
C32A C42A C52A 110.2(3)
O52A C52A C62A 107.9(3)
O52A C52A C42A 108.6(3)
C62A C52A C42A 116.5(4)
O62A C62A C52A 109.6(4)
O62A C62A O62C 16.9(3)
C52A C62A O62C 113.0(4)
C62A O62A C92A 109.2(5)
C92C O62C C62A 110.5(7)
C52A O52A C12A 111.7(3)
C13A O42A C42A 117.9(3)
O42A C13A O53A 112.6(3)
O42A C13A C23A 109.9(3)
O53A C13A C23A 108.8(3)
O23A C23A C33A 110.3(4)
O23A C23A C13A 111.8(3)
C33A C23A C13A 109.3(3)
C23A O23A C73A 113.3(4)
O33A C33A C23A 109.7(3)
O33A C33A C43A 110.6(4)
C23A C33A C43A 109.5(4)
C83A O33A C33A 113.7(4)
O43A C43A C33A 110.4(4)
O43A C43A C53A 109.6(3)
C33A C43A C53A 109.2(3)
O53A C53A C63A 106.2(4)
O53A C53A C43A 110.9(4)
C63A C53A C43A 113.3(4)
O63A C63A O63C 32.1(8)
O63A C63A C53A 112.8(8)
O63C C63A C53A 108.2(7)
O63C O63A C63A 85.7(17)
O63C O63A C93A 68.3(18)
C63A O63A C93A 114.7(12)
O63A O63C C63A 62.2(15)
O63A O63C C93A 82.2(19)
C63A O63C C93A 111.0(11)
O63C C93A O63A 29.5(7)
C13A O53A C53A 115.2(3)
C14A O43A C43A 114.0(4)
O43A C14A O54A 110.2(6)
O43A C14A C24A 112.1(6)
O54A C14A C24A 108.7(6)
O24A C24A C34A 120.4(9)
O24A C24A C14A 104.1(7)
C34A C24A C14A 114.3(6)
O24A C24A O24C 16.9(5)
C34A C24A O24C 103.8(7)
C14A C24A O24C 111.5(6)
C24A O24A C74A 118.6(10)
C74C O24C C24A 114.5(7)
O34A C34A C24A 109.4(5)
O34A C34A C44A 104.0(4)
C24A C34A C44A 110.0(6)
O34A C34A O34C 16.9(4)
C24A C34A O34C 105.9(6)
C44A C34A O34C 120.0(5)
C34A O34A C84A 112.3(5)
C84C O34C C34A 111.0(13)
O44A C44A C54A 112.2(5)
O44A C44A C34A 105.6(4)
C54A C44A C34A 111.8(5)
C64C C54A O54A 95.6(7)
C64C C54A C44A 111.3(6)
O54A C54A C44A 110.5(7)
C64C C54A C64A 20.3(6)
O54A C54A C64A 110.7(5)
C44A C54A C64A 115.4(5)
O64A C64A C54A 113.5(7)
C64A O64A C94A 114.9(7)
C54A C64C O64C 122.8(11)
C64C O64C C94C 111.3(10)
C54A O54A C14A 113.5(5)
C15A O44A C44A 119.1(4)
O44A C15A O55A 114.3(4)
O44A C15A C25A 110.9(4)
O55A C15A C25A 105.8(4)
O25A C25A C15A 107.3(4)
O25A C25A C35A 113.2(4)
C15A C25A C35A 109.2(3)
O25A C25A O25C 18.1(5)
C15A C25A O25C 119.6(6)
C35A C25A O25C 95.7(6)
C25A O25A C75A 111.0(4)
C75C O25C C25A 107.6(13)
O35A C35A C45A 110.6(3)
O35A C35A C25A 106.5(3)
C45A C35A C25A 112.1(3)
C35A O35A C85A 115.6(4)
O45A C45A C55A 113.9(4)
O45A C45A C35A 102.4(3)
C55A C45A C35A 112.7(4)
O55A C55A C65C 109.8(6)
O55A C55A C45A 109.5(4)
C65C C55A C45A 124.0(7)
O55A C55A C65A 104.0(4)
C65C C55A C65A 26.1(5)
C45A C55A C65A 105.8(5)
O65A C65A C55A 109.8(6)
C65A O65A C95A 115.4(6)
O65C C65C O65E 118.6(17)
O65C C65C C55A 104.5(11)
O65E C65C C55A 112.4(16)
C65C O65C C95C 116.3(13)
C65C O65E C95E 108(3)
C55A O55A C15A 113.5(3)
C16A O45A C45A 118.3(3)
O45A C16A O56A 111.5(3)
O45A C16A C26A 108.9(3)
O56A C16A C26A 108.6(3)
O26A C26A C36A 109.0(3)
O26A C26A C16A 110.4(3)
C36A C26A C16A 110.9(3)
C76C O26A C76A 29.8(13)
C76C O26A C26A 123.5(13)
C76A O26A C26A 111.1(7)
C76C C76A O26A 64(3)
C76A C76C O26A 87(3)
O36A C36A C26A 108.4(3)
O36A C36A C46A 111.0(3)
C26A C36A C46A 110.6(3)
C86A O36A C36A 113.3(3)
O46A C46A C56A 108.5(3)
O46A C46A C36A 110.7(3)
C56A C46A C36A 107.3(3)
O56A C56A C66A 108.8(3)
O56A C56A C46A 108.5(3)
C66A C56A C46A 115.5(3)
O66A C66A C56A 117.2(6)
O66A C66A O66C 15.2(5)
C56A C66A O66C 102.1(6)
C66A O66A C96A 112.5(8)
C96C O66C C66A 104.3(10)
C16A O56A C56A 112.3(3)
C17A O46A C46A 112.9(3)
O57A C17A O46A 112.2(3)
O57A C17A C27A 110.0(3)
O46A C17A C27A 109.5(3)
O27A C27A C17A 109.7(3)
O27A C27A C37A 110.2(3)
C17A C27A C37A 112.0(3)
C77A O27A C27A 111.9(3)
C77A O27A C77C 33.8(11)
C27A O27A C77C 121.5(11)
C77C C77A O27A 76(2)
C77A C77C O27A 70(2)
O37A C37A C47A 110.0(3)
O37A C37A C27A 108.8(3)
C47A C37A C27A 109.6(3)
C87A O37A C37A 113.3(3)
O47A C47A C37A 106.8(3)
O47A C47A C57A 111.3(3)
C37A C47A C57A 109.6(3)
O57A C57A C67A 106.5(3)
O57A C57A C47A 109.8(3)
C67A C57A C47A 114.7(3)
O67A C67A C57A 110.2(3)
C67A O67A C97A 110.0(3)
C17A O57A C57A 114.2(3)
C11A O47A C47A 117.8(3)
OA C1A C2A 124.5(3)
OA C1A C6A 115.3(3)
C2A C1A C6A 120.2(3)
C1A C2A C3A 119.4(3)
C4A C3A C2A 119.5(4)
C3A C4A C5A 122.3(4)
C3A C4A Cl4A 119.4(3)
C5A C4A Cl4A 118.3(3)
C4A C5A C6A 118.6(3)
C1A C6A C5A 120.0(4)
C1A OA C7A 117.1(3)
OA C7A CA 110.6(4)
O2C CA O2A 23.2(6)
O2C CA O1A 115.7(8)
O2A CA O1A 130.9(6)
O2C CA C7A 131.9(7)
O2A CA C7A 117.3(6)
O1A CA C7A 111.1(6)
O47B C11B O51B 110.6(3)
O47B C11B C21B 109.8(3)
O51B C11B C21B 109.4(2)
O21B C21B O21D 21.5(4)
O21B C21B C31B 102.8(3)
O21D C21B C31B 123.2(5)
O21B C21B C11B 115.9(3)
O21D C21B C11B 99.4(5)
C31B C21B C11B 110.2(3)
C71B O21B C21B 110.9(4)
C71D O21D C21B 116.7(8)
O31B C31B C41B 108.3(3)
O31B C31B C21B 109.7(3)
C41B C31B C21B 111.0(3)
C81B O31B C31B 113.7(3)
O41B C41B C31B 105.8(3)
O41B C41B C51B 110.1(3)
C31B C41B C51B 111.2(3)
O51B C51B C61B 107.1(3)
O51B C51B C41B 110.6(3)
C61B C51B C41B 113.2(3)
O61B C61B C51B 110.2(3)
C91B O61B C61B 114.1(4)
C11B O51B C51B 114.2(3)
C12B O41B C41B 119.3(2)
O52B C12B O41B 111.9(3)
O52B C12B C22B 108.7(3)
O41B C12B C22B 109.6(3)
O22B C22B C12B 114.6(3)
O22B C22B C32B 107.3(3)
C12B C22B C32B 108.3(3)
C22B O22B C72B 113.7(3)
O32B C32B C42B 107.2(3)
O32B C32B C22B 110.5(3)
C42B C32B C22B 110.4(3)
C82B O32B C32B 112.9(3)
O42B C42B C32B 108.0(3)
O42B C42B C52B 107.0(3)
C32B C42B C52B 112.3(3)
O52B C52B C62B 105.7(3)
O52B C52B C42B 111.9(3)
C62B C52B C42B 111.3(3)
O62B C62B C52B 110.8(3)
C62B O62B C92B 110.5(4)
C12B O52B C52B 113.4(3)
C13B O42B C42B 116.6(3)
O42B C13B O53B 111.6(3)
O42B C13B C23B 109.5(3)
O53B C13B C23B 109.7(3)
O23B C23B C33B 112.8(3)
O23B C23B C13B 108.6(3)
C33B C23B C13B 110.3(3)
C23B O23B C73B 113.2(3)
O33D C33B O33B 9.8(5)
O33D C33B C23B 110.1(5)
O33B C33B C23B 105.8(4)
O33D C33B C43B 113.7(5)
O33B C33B C43B 108.1(4)
C23B C33B C43B 108.7(3)
C33B O33B C83B 112.9(7)
C33B O33D C83D 116.0(9)
O43B C43B C53B 111.8(3)
O43B C43B C33B 107.4(3)
C53B C43B C33B 109.9(3)
O53B C53B C63B 105.7(3)
O53B C53B C43B 109.1(3)
C63B C53B C43B 115.1(3)
O63D C63B O63B 13.3(3)
O63D C63B C53B 111.8(4)
O63B C63B C53B 107.7(4)
C63B O63B C93B 103.1(6)
C63B O63D C93D 114.6(6)
C13B O53B C53B 113.0(3)
C14B O43B C43B 115.9(3)
O43B C14B O54B 110.6(3)
O43B C14B C24B 110.0(3)
O54B C14B C24B 108.6(3)
O24B C24B C34B 108.7(3)
O24B C24B C14B 111.1(3)
C34B C24B C14B 111.3(3)
C74B O24B C24B 114.2(4)
C74B O24B C74D 41.7(14)
C24B O24B C74D 119.4(14)
C74D C74B O24B 71(2)
C74B C74D O24B 67(2)
O34B C34B C44B 109.2(3)
O34B C34B C24B 107.8(3)
C44B C34B C24B 112.7(3)
C84B O34B C34B 115.2(5)
O44B C44B C34B 105.8(3)
O44B C44B C54B 112.3(3)
C34B C44B C54B 109.5(3)
O54B C54B C64B 106.7(3)
O54B C54B C44B 107.9(3)
C64B C54B C44B 115.7(3)
O64D C64B O64B 118.9(11)
O64D C64B C54B 123.0(12)
O64B C64B C54B 107.7(4)
C64B O64B C94B 112.3(5)
C64B O64D C94D 120(2)
C14B O54B C54B 113.7(3)
C15B O44B C44B 116.1(2)
O44B C15B O55B 112.3(3)
O44B C15B C25B 110.2(3)
O55B C15B C25B 108.5(3)
O25B C25B C35B 107.1(3)
O25B C25B C15B 113.1(3)
C35B C25B C15B 111.2(3)
C75B O25B C25B 113.4(3)
O35B C35B C45B 108.0(3)
O35B C35B C25B 109.8(3)
C45B C35B C25B 111.8(3)
C35B O35B C85B 114.7(3)
O45B C45B C35B 106.7(3)
O45B C45B C55B 108.1(2)
C35B C45B C55B 112.7(3)
O55B C55B C65B 106.9(3)
O55B C55B C45B 110.7(3)
C65B C55B C45B 114.6(3)
O65B C65B C55B 110.0(3)
C95B O65B C65B 111.6(4)
C15B O55B C55B 113.1(3)
C16B O45B C45B 118.6(2)
O45B C16B O56B 112.0(3)
O45B C16B C26B 108.9(3)
O56B C16B C26B 108.1(3)
O26B C26B C36B 108.0(3)
O26B C26B C16B 114.0(3)
C36B C26B C16B 109.1(3)
C76B O26B C26B 115.3(4)
C76B O26B C76D 14.8(10)
C26B O26B C76D 101.6(12)
O36B C36B C26B 110.5(3)
O36B C36B C46B 109.2(3)
C26B C36B C46B 108.1(3)
C86B O36B C36B 112.7(3)
O46B C46B C36B 108.9(3)
O46B C46B C56B 109.9(3)
C36B C46B C56B 109.2(2)
O56B C56B C66B 105.0(3)
O56B C56B C46B 110.4(3)
C66B C56B C46B 111.2(3)
O66B C66B C56B 109.5(3)
C96B O66B C66B 113.7(4)
C96B O66B C96D 20.4(7)
C66B O66B C96D 108.1(7)
C96D C96B O66B 84(2)
C96B C96D O66B 76(2)
C16B O56B C56B 115.5(3)
C17B O46B C46B 115.8(2)
O46B C17B O57B 111.5(2)
O46B C17B C27B 110.6(3)
O57B C17B C27B 108.8(2)
O27B C27B C37B 108.2(3)
O27B C27B C17B 112.9(3)
C37B C27B C17B 112.9(2)
C27B O27B C77B 112.4(3)
O37B C37B C47B 109.5(3)
O37B C37B C27B 107.6(2)
C47B C37B C27B 110.2(3)
C87B O37B C37B 113.9(3)
O47B C47B C37B 106.9(2)
O47B C47B C57B 111.3(2)
C37B C47B C57B 109.9(2)
O57B C57B C67B 107.4(3)
O57B C57B C47B 109.5(2)
C67B C57B C47B 114.0(3)
O67B C67B C57B 110.6(3)
C97B O67B C67B 111.6(3)
C17B O57B C57B 113.3(2)
C11B O47B C47B 117.1(2)
OB C1B C2B 124.2(5)
OB C1B C6B 113.6(6)
C2B C1B C6B 121.9(6)
C3B C2B C1B 117.2(7)
C2B C3B C4B 121.6(8)
C5B C4B C3B 120.0(7)
C5B C4B Cl4B 120.9(8)
C3B C4B Cl4B 119.1(9)
C6B C5B C4B 119.4(7)
C5B C6B C1B 119.6(8)
C1B OB C7B 117.4(4)
OB C7B CB 110.3(5)
O1B CB O2B 116.6(8)
O1B CB C7B 122.7(7)
O2B CB C7B 120.5(7)
O1B CB O2D 135.7(8)
O2B CB O2D 37.0(6)
C7B CB O2D 95.3(7)
O2D O2B CB 92.0(10)
O2B O2D CB 51.0(7)

loop_
_geom_bond_atom_site_label_1
_geom_bond_atom_site_label_2
_geom_bond_site_symmetry_2
_geom_bond_distance
_geom_bond_publ_flag
C11A O47A . 1.390(4) ?
C11A O51A . 1.409(4) ?
C11A C21A . 1.531(7) ?
C21A O21C . 1.380(9) ?
C21A O21A . 1.455(7) ?
C21A C31A . 1.490(7) ?
O21A C71A . 1.412(10) ?
O21C C71C . 1.37(2) ?
C31A O31A . 1.410(6) ?
C31A C41A . 1.525(6) ?
O31A C81A . 1.380(11) ?
C41A O41A . 1.422(5) ?
C41A C51A . 1.520(6) ?
C51A O51A . 1.434(4) ?
C51A C61A . 1.511(5) ?
C61A O61C . 1.369(9) ?
C61A O61A . 1.435(9) ?
O61A C91A . 1.416(15) ?
O61C C91C . 1.497(16) ?
O41A C12A . 1.393(4) ?
C12A O52A . 1.430(6) ?
C12A C22A . 1.520(5) ?
C22A O22A . 1.421(6) ?
C22A C32A . 1.509(5) ?
O22A C72A . 1.419(6) ?
C32A O32A . 1.404(5) ?
C32A C42A . 1.503(6) ?
O32A C82A . 1.400(7) ?
C42A O42A . 1.429(4) ?
C42A C52A . 1.514(5) ?
C52A O52A . 1.424(5) ?
C52A C62A . 1.502(7) ?
C62A O62A . 1.346(7) ?
C62A O62C . 1.543(9) ?
O62A C92A . 1.405(11) ?
O62C C92C . 1.399(15) ?
O42A C13A . 1.378(4) ?
C13A O53A . 1.426(5) ?
C13A C23A . 1.539(6) ?
C23A O23A . 1.398(6) ?
C23A C33A . 1.499(6) ?
O23A C73A . 1.421(6) ?
C33A O33A . 1.421(5) ?
C33A C43A . 1.510(8) ?
O33A C83A . 1.388(9) ?
C43A O43A . 1.413(5) ?
C43A C53A . 1.543(7) ?
C53A O53A . 1.427(5) ?
C53A C63A . 1.508(8) ?
C63A O63A . 1.298(17) ?
C63A O63C . 1.464(14) ?
O63A O63C . 0.780(17) ?
O63A C93A . 1.57(2) ?
O63C C93A . 1.474(17) ?
O43A C14A . 1.401(6) ?
C14A O54A . 1.435(13) ?
C14A C24A . 1.500(12) ?
C24A O24A . 1.083(12) ?
C24A C34A . 1.490(7) ?
C24A O24C . 1.684(13) ?
O24A C74A . 1.405(18) ?
O24C C74C . 1.449(13) ?
C34A O34A . 1.357(7) ?
C34A C44A . 1.538(10) ?
C34A O34C . 1.613(12) ?
O34A C84A . 1.449(10) ?
O34C C84C . 1.56(4) ?
C44A O44A . 1.412(6) ?
C44A C54A . 1.523(8) ?
C54A C64C . 1.259(14) ?
C54A O54A . 1.429(8) ?
C54A C64A . 1.686(12) ?
C64A O64A . 1.371(10) ?
O64A C94A . 1.443(12) ?
C64C O64C . 1.394(15) ?
O64C C94C . 1.52(2) ?
O44A C15A . 1.395(6) ?
C15A O55A . 1.416(5) ?
C15A C25A . 1.497(7) ?
C25A O25A . 1.383(6) ?
C25A C35A . 1.538(5) ?
C25A O25C . 1.545(14) ?
O25A C75A . 1.431(7) ?
O25C C75C . 1.39(2) ?
C35A O35A . 1.402(5) ?
C35A C45A . 1.528(5) ?
O35A C85A . 1.412(6) ?
C45A O45A . 1.423(4) ?
C45A C55A . 1.520(7) ?
C55A O55A . 1.413(5) ?
C55A C65C . 1.429(13) ?
C55A C65A . 1.608(9) ?
C65A O65A . 1.404(9) ?
O65A C95A . 1.422(10) ?
C65C O65C . 1.33(2) ?
C65C O65E . 1.38(3) ?
O65C C95C . 1.40(2) ?
O65E C95E . 1.48(5) ?
O45A C16A . 1.399(4) ?
C16A O56A . 1.405(5) ?
C16A C26A . 1.522(6) ?
C26A O26A . 1.411(5) ?
C26A C36A . 1.512(5) ?
O26A C76C . 1.24(3) ?
O26A C76A . 1.384(16) ?
C76A C76C . 0.69(3) ?
C36A O36A . 1.421(4) ?
C36A C46A . 1.524(5) ?
O36A C86A . 1.409(5) ?
C46A O46A . 1.423(4) ?
C46A C56A . 1.522(5) ?
C56A O56A . 1.438(5) ?
C56A C66A . 1.501(6) ?
C66A O66A . 1.274(9) ?
C66A O66C . 1.587(13) ?
O66A C96A . 1.384(12) ?
O66C C96C . 1.461(17) ?
O46A C17A . 1.408(4) ?
C17A O57A . 1.403(4) ?
C17A C27A . 1.505(5) ?
C27A O27A . 1.426(4) ?
C27A C37A . 1.530(5) ?
O27A C77A . 1.419(6) ?
O27A C77C . 1.46(3) ?
C77A C77C . 0.84(3) ?
C37A O37A . 1.420(4) ?
C37A C47A . 1.519(4) ?
O37A C87A . 1.401(5) ?
C47A O47A . 1.415(4) ?
C47A C57A . 1.527(5) ?
C57A O57A . 1.427(4) ?
C57A C67A . 1.504(4) ?
C67A O67A . 1.412(5) ?
O67A C97A . 1.415(4) ?
C1A OA . 1.356(5) ?
C1A C2A . 1.389(6) ?
C1A C6A . 1.389(5) ?
C2A C3A . 1.392(5) ?
C3A C4A . 1.359(5) ?
C4A C5A . 1.379(6) ?
C4A Cl4A . 1.747(4) ?
C5A C6A . 1.388(6) ?
OA C7A . 1.400(5) ?
C7A CA . 1.552(8) ?
CA O2C . 1.135(12) ?
CA O2A . 1.248(10) ?
CA O1A . 1.296(8) ?
C11B O47B . 1.406(4) ?
C11B O51B . 1.409(4) ?
C11B C21B . 1.524(5) ?
C21B O21B . 1.421(5) ?
C21B O21D . 1.425(9) ?
C21B C31B . 1.519(5) ?
O21B C71B . 1.388(7) ?
O21D C71D . 1.363(14) ?
C31B O31B . 1.420(4) ?
C31B C41B . 1.513(4) ?
O31B C81B . 1.403(5) ?
C41B O41B . 1.427(4) ?
C41B C51B . 1.521(4) ?
C51B O51B . 1.420(4) ?
C51B C61B . 1.518(5) ?
C61B O61B . 1.406(5) ?
O61B C91B . 1.393(6) ?
O41B C12B . 1.406(4) ?
C12B O52B . 1.404(4) ?
C12B C22B . 1.519(5) ?
C22B O22B . 1.397(5) ?
C22B C32B . 1.525(5) ?
O22B C72B . 1.413(4) ?
C32B O32B . 1.431(4) ?
C32B C42B . 1.514(5) ?
O32B C82B . 1.408(5) ?
C42B O42B . 1.431(4) ?
C42B C52B . 1.518(5) ?
C52B O52B . 1.439(4) ?
C52B C62B . 1.506(5) ?
C62B O62B . 1.396(5) ?
O62B C92B . 1.400(5) ?
O42B C13B . 1.396(4) ?
C13B O53B . 1.422(4) ?
C13B C23B . 1.531(5) ?
C23B O23B . 1.401(4) ?
C23B C33B . 1.507(5) ?
O23B C73B . 1.427(5) ?
C33B O33D . 1.412(10) ?
C33B O33B . 1.414(8) ?
C33B C43B . 1.519(4) ?
O33B C83B . 1.433(12) ?
O33D C83D . 1.428(17) ?
C43B O43B . 1.422(4) ?
C43B C53B . 1.517(5) ?
C53B O53B . 1.442(4) ?
C53B C63B . 1.509(5) ?
C63B O63D . 1.371(7) ?
C63B O63B . 1.467(8) ?
O63B C93B . 1.496(10) ?
O63D C93D . 1.447(11) ?
O43B C14B . 1.398(4) ?
C14B O54B . 1.401(5) ?
C14B C24B . 1.537(6) ?
C24B O24B . 1.414(5) ?
C24B C34B . 1.511(5) ?
O24B C74B . 1.376(8) ?
O24B C74D . 1.42(3) ?
C74B C74D . 0.99(3) ?
C34B O34B . 1.405(5) ?
C34B C44B . 1.512(6) ?
O34B C84B . 1.382(8) ?
C44B O44B . 1.426(4) ?
C44B C54B . 1.535(5) ?
C54B O54B . 1.427(4) ?
C54B C64B . 1.495(6) ?
C64B O64D . 1.17(2) ?
C64B O64B . 1.370(7) ?
O64B C94B . 1.385(10) ?
O64D C94D . 1.44(4) ?
O44B C15B . 1.397(4) ?
C15B O55B . 1.422(5) ?
C15B C25B . 1.534(5) ?
C25B O25B . 1.409(4) ?
C25B C35B . 1.522(4) ?
O25B C75B . 1.396(4) ?
C35B O35B . 1.411(4) ?
C35B C45B . 1.510(5) ?
O35B C85B . 1.415(5) ?
C45B O45B . 1.432(3) ?
C45B C55B . 1.524(4) ?
C55B O55B . 1.438(4) ?
C55B C65B . 1.504(5) ?
C65B O65B . 1.404(5) ?
O65B C95B . 1.400(6) ?
O45B C16B . 1.393(4) ?
C16B O56B . 1.402(4) ?
C16B C26B . 1.538(5) ?
C26B O26B . 1.407(4) ?
C26B C36B . 1.514(4) ?
O26B C76B . 1.402(6) ?
O26B C76D . 1.49(2) ?
C36B O36B . 1.421(4) ?
C36B C46B . 1.525(5) ?
O36B C86B . 1.416(5) ?
C46B O46B . 1.420(3) ?
C46B C56B . 1.540(5) ?
C56B O56B . 1.432(4) ?
C56B C66B . 1.503(5) ?
C66B O66B . 1.428(5) ?
O66B C96B . 1.403(8) ?
O66B C96D . 1.437(17) ?
C96B C96D . 0.503(17) ?
O46B C17B . 1.398(4) ?
C17B O57B . 1.414(4) ?
C17B C27B . 1.528(4) ?
C27B O27B . 1.405(4) ?
C27B C37B . 1.517(4) ?
O27B C77B . 1.409(4) ?
C37B O37B . 1.418(4) ?
C37B C47B . 1.510(4) ?
O37B C87B . 1.409(5) ?
C47B O47B . 1.425(3) ?
C47B C57B . 1.531(4) ?
C57B O57B . 1.422(4) ?
C57B C67B . 1.505(5) ?
C67B O67B . 1.414(4) ?
O67B C97B . 1.410(5) ?
C1B OB . 1.355(7) ?
C1B C2B . 1.381(8) ?
C1B C6B . 1.386(9) ?
C2B C3B . 1.380(10) ?
C3B C4B . 1.387(14) ?
C4B C5B . 1.380(16) ?
C4B Cl4B . 1.731(8) ?
C5B C6B . 1.372(10) ?
OB C7B . 1.374(6) ?
C7B CB . 1.521(9) ?
CB O1B . 1.189(11) ?
CB O2B . 1.254(9) ?
CB O2D . 1.613(16) ?
O2B O2D . 0.973(14) ?

loop_
_geom_torsion_atom_site_label_1
_geom_torsion_atom_site_label_2
_geom_torsion_atom_site_label_3
_geom_torsion_atom_site_label_4
_geom_torsion
O47A C11A C21A O21C 69.2(6)
O51A C11A C21A O21C -166.8(5)
O47A C11A C21A O21A 49.7(5)
O51A C11A C21A O21A 173.7(4)
O47A C11A C21A C31A -62.5(4)
O51A C11A C21A C31A 61.5(4)
O21C C21A O21A C71A 20.6(10)
C31A C21A O21A C71A -165.3(5)
C11A C21A O21A C71A 77.4(6)
O21A C21A O21C C71C -97.0(16)
C31A C21A O21C C71C -103.9(12)
C11A C21A O21C C71C 133.2(11)
O21C C21A C31A O31A 65.5(6)
O21A C21A C31A O31A 62.8(4)
C11A C21A C31A O31A -174.7(4)
O21C C21A C31A C41A -173.6(5)
O21A C21A C31A C41A -176.4(4)
C11A C21A C31A C41A -53.9(4)
C21A C31A O31A C81A -126.0(6)
C41A C31A O31A C81A 111.9(6)
O31A C31A C41A O41A -69.6(5)
C21A C31A C41A O41A 169.9(3)
O31A C31A C41A C51A 169.2(4)
C21A C31A C41A C51A 48.6(5)
O41A C41A C51A O51A -165.4(3)
C31A C41A C51A O51A -49.2(4)
O41A C41A C51A C61A 77.0(4)
C31A C41A C51A C61A -166.8(4)
O51A C51A C61A O61C 71.1(6)
C41A C51A C61A O61C -168.7(5)
O51A C51A C61A O61A 88.6(5)
C41A C51A C61A O61A -151.2(5)
O61C C61A O61A C91A -70.1(19)
C51A C61A O61A C91A -168.2(9)
O61A C61A O61C C91C 68.6(18)
C51A C61A O61C C91C 156.2(8)
O47A C11A O51A C51A 56.1(5)
C21A C11A O51A C51A -66.2(4)
C61A C51A O51A C11A -177.3(3)
C41A C51A O51A C11A 60.2(4)
C51A C41A O41A C12A -87.4(4)
C31A C41A O41A C12A 151.5(4)
C41A O41A C12A O52A 101.1(4)
C41A O41A C12A C22A -138.3(4)
O41A C12A C22A O22A 50.4(4)
O52A C12A C22A O22A 173.3(3)
O41A C12A C22A C32A -70.1(5)
O52A C12A C22A C32A 52.7(4)
C32A C22A O22A C72A 179.9(3)
C12A C22A O22A C72A 56.0(4)
O22A C22A C32A O32A 68.4(4)
C12A C22A C32A O32A -167.5(4)
O22A C22A C32A C42A -170.7(3)
C12A C22A C32A C42A -46.6(4)
C42A C32A O32A C82A 134.3(5)
C22A C32A O32A C82A -102.7(5)
O32A C32A C42A O42A -70.7(4)
C22A C32A C42A O42A 168.6(3)
O32A C32A C42A C52A 168.9(3)
C22A C32A C42A C52A 48.2(4)
O42A C42A C52A O52A -175.6(3)
C32A C42A C52A O52A -57.6(4)
O42A C42A C52A C62A 62.3(4)
C32A C42A C52A C62A -179.7(3)
O52A C52A C62A O62A -63.3(5)
C42A C52A C62A O62A 59.2(5)
O52A C52A C62A O62C -81.0(5)
C42A C52A C62A O62C 41.5(5)
C52A C62A O62A C92A 169.5(6)
O62C C62A O62A C92A -85.9(15)
O62A C62A O62C C92C 93.2(16)
C52A C62A O62C C92C 175.1(7)
C62A C52A O52A C12A -164.8(3)
C42A C52A O52A C12A 68.1(4)
O41A C12A O52A C52A 57.4(4)
C22A C12A O52A C52A -64.7(4)
C32A C42A O42A C13A 126.9(4)
C52A C42A O42A C13A -113.1(4)
C42A O42A C13A O53A 99.6(4)
C42A O42A C13A C23A -139.0(3)
O42A C13A C23A O23A 57.5(4)
O53A C13A C23A O23A -178.8(3)
O42A C13A C23A C33A -64.8(4)
O53A C13A C23A C33A 58.8(4)
C33A C23A O23A C73A -161.0(4)
C13A C23A O23A C73A 77.2(4)
O23A C23A C33A O33A 55.3(5)
C13A C23A C33A O33A 178.5(4)
O23A C23A C33A C43A 176.8(3)
C13A C23A C33A C43A -59.9(4)
C23A C33A O33A C83A -111.2(5)
C43A C33A O33A C83A 127.9(4)
O33A C33A C43A O43A -61.6(4)
C23A C33A C43A O43A 177.4(3)
O33A C33A C43A C53A 177.9(3)
C23A C33A C43A C53A 56.9(4)
O43A C43A C53A O53A -174.9(4)
C33A C43A C53A O53A -53.9(5)
O43A C43A C53A C63A 65.7(5)
C33A C43A C53A C63A -173.2(4)
O53A C53A C63A O63A 77.1(10)
C43A C53A C63A O63A -160.9(10)
O53A C53A C63A O63C 111.0(7)
C43A C53A C63A O63C -126.9(7)
C53A C63A O63A O63C 88.2(17)
O63C C63A O63A C93A 63.8(19)
C53A C63A O63A C93A 152.0(12)
C93A O63A O63C C63A -118.7(9)
C63A O63A O63C C93A 118.7(9)
C53A C63A O63C O63A -104.0(17)
O63A C63A O63C C93A -68.5(19)
C53A C63A O63C C93A -172.5(10)
C63A O63C C93A O63A 56.2(15)
C63A O63A C93A O63C -74.3(17)
O42A C13A O53A C53A 63.6(5)
C23A C13A O53A C53A -58.4(4)
C63A C53A O53A C13A -179.9(4)
C43A C53A O53A C13A 56.6(5)
C33A C43A O43A C14A 102.1(6)
C53A C43A O43A C14A -137.6(6)
C43A O43A C14A O54A 86.0(5)
C43A O43A C14A C24A -152.8(6)
O43A C14A C24A O24A 67.0(8)
O54A C14A C24A O24A -170.9(6)
O43A C14A C24A C34A -66.4(10)
O54A C14A C24A C34A 55.7(7)
O43A C14A C24A O24C 51.0(7)
O54A C14A C24A O24C 173.0(4)
C34A C24A O24A C74A -95.9(11)
C14A C24A O24A C74A 134.2(10)
O24C C24A O24A C74A -108(2)
O24A C24A O24C C74C 64.5(16)
C34A C24A O24C C74C -105.0(7)
C14A C24A O24C C74C 131.4(7)
O24A C24A C34A O34A 71.2(8)
C14A C24A C34A O34A -163.5(6)
O24C C24A C34A O34A 74.8(6)
O24A C24A C34A C44A -175.1(6)
C14A C24A C34A C44A -49.9(7)
O24C C24A C34A C44A -171.6(4)
O24A C24A C34A O34C 53.9(9)
C14A C24A C34A O34C 179.1(7)
O24C C24A C34A O34C 57.4(6)
C24A C34A O34A C84A -131.5(7)
C44A C34A O34A C84A 111.1(5)
O34C C34A O34A C84A -50.7(14)
O34A C34A O34C C84C 115(2)
C24A C34A O34C C84C -140.6(15)
C44A C34A O34C C84C 94.3(15)
O34A C34A C44A O44A -73.2(4)
C24A C34A C44A O44A 169.7(4)
O34C C34A C44A O44A -67.2(6)
O34A C34A C44A C54A 164.5(4)
C24A C34A C44A C54A 47.4(5)
O34C C34A C44A C54A 170.5(5)
O44A C44A C54A C64C 84.1(8)
C34A C44A C54A C64C -157.5(7)
O44A C44A C54A O54A -171.0(4)
C34A C44A C54A O54A -52.6(5)
O44A C44A C54A C64A 62.4(6)
C34A C44A C54A C64A -179.2(5)
C64C C54A C64A O64A -38.0(16)
O54A C54A C64A O64A -81.7(7)
C44A C54A C64A O64A 44.8(8)
C54A C64A O64A C94A 79.2(8)
O54A C54A C64C O64C -81.4(11)
C44A C54A C64C O64C 33.2(13)
C64A C54A C64C O64C 139(2)
C54A C64C O64C C94C -160.3(11)
C64C C54A O54A C14A 175.8(7)
C44A C54A O54A C14A 60.6(6)
C64A C54A O54A C14A -170.2(5)
O43A C14A O54A C54A 62.4(6)
C24A C14A O54A C54A -60.8(6)
C54A C44A O44A C15A -86.3(5)
C34A C44A O44A C15A 151.7(4)
C44A O44A C15A O55A 103.2(5)
C44A O44A C15A C25A -137.3(4)
O44A C15A C25A O25A 60.9(4)
O55A C15A C25A O25A -174.7(4)
O44A C15A C25A C35A -62.2(4)
O55A C15A C25A C35A 62.2(4)
O44A C15A C25A O25C 46.4(7)
O55A C15A C25A O25C 170.9(7)
C15A C25A O25A C75A 135.3(4)
C35A C25A O25A C75A -104.1(5)
O25C C25A O25A C75A -89.1(18)
O25A C25A O25C C75C 35.5(15)
C15A C25A O25C C75C 85.8(12)
C35A C25A O25C C75C -158.3(11)
O25A C25A C35A O35A 69.1(4)
C15A C25A C35A O35A -171.4(3)
O25C C25A C35A O35A 64.5(6)
O25A C25A C35A C45A -169.8(4)
C15A C25A C35A C45A -50.4(5)
O25C C25A C35A C45A -174.5(6)
C45A C35A O35A C85A 100.2(4)
C25A C35A O35A C85A -137.8(4)
O35A C35A C45A O45A -76.3(4)
C25A C35A C45A O45A 165.1(3)
O35A C35A C45A C55A 160.9(4)
C25A C35A C45A C55A 42.2(5)
O45A C45A C55A O55A -162.4(4)
C35A C45A C55A O55A -46.3(6)
O45A C45A C55A C65C 65.4(9)
C35A C45A C55A C65C -178.5(8)
O45A C45A C55A C65A 86.2(5)
C35A C45A C55A C65A -157.7(4)
O55A C55A C65A O65A 56.4(7)
C65C C55A C65A O65A -50.2(12)
C45A C55A C65A O65A 171.7(5)
C55A C65A O65A C95A -99.0(7)
O55A C55A C65C O65C -69.5(11)
C45A C55A C65C O65C 62.6(12)
C65A C55A C65C O65C 11.7(9)
O55A C55A C65C O65E 60.3(18)
C45A C55A C65C O65E -167.6(15)
C65A C55A C65C O65E 142(2)
O65E C65C O65C C95C -36(2)
C55A C65C O65C C95C 89.8(14)
O65C C65C O65E C95E -42(3)
C55A C65C O65E C95E -164(2)
C65C C55A O55A C15A -157.5(7)
C45A C55A O55A C15A 63.3(6)
C65A C55A O55A C15A 175.9(5)
O44A C15A O55A C55A 50.4(6)
C25A C15A O55A C55A -71.9(6)
C55A C45A O45A C16A -75.3(5)
C35A C45A O45A C16A 162.7(4)
C45A O45A C16A O56A 107.0(4)
C45A O45A C16A C26A -133.3(4)
O45A C16A C26A O26A 54.8(4)
O56A C16A C26A O26A 176.4(3)
O45A C16A C26A C36A -66.1(4)
O56A C16A C26A C36A 55.5(4)
C36A C26A O26A C76C -176.9(17)
C16A C26A O26A C76C 61.1(17)
C36A C26A O26A C76A -146.2(8)
C16A C26A O26A C76A 91.7(8)
C26A O26A C76A C76C -121(3)
C26A O26A C76C C76A 73(3)
O26A C26A C36A O36A 63.1(4)
C16A C26A C36A O36A -175.2(3)
O26A C26A C36A C46A -175.1(3)
C16A C26A C36A C46A -53.3(4)
C26A C36A O36A C86A -121.3(3)
C46A C36A O36A C86A 117.1(3)
O36A C36A C46A O46A -66.3(3)
C26A C36A C46A O46A 173.4(3)
O36A C36A C46A C56A 175.5(3)
C26A C36A C46A C56A 55.2(4)
O46A C46A C56A O56A 179.8(3)
C36A C46A C56A O56A -60.5(4)
O46A C46A C56A C66A 57.5(4)
C36A C46A C56A C66A 177.2(4)
O56A C56A C66A O66A -66.2(5)
C46A C56A C66A O66A 55.9(6)
O56A C56A C66A O66C -64.3(5)
C46A C56A C66A O66C 57.9(6)
C56A C66A O66A C96A 179.4(6)
O66C C66A O66A C96A 172(2)
O66A C66A O66C C96C -10.2(18)
C56A C66A O66C C96C 176.3(8)
O45A C16A O56A C56A 56.5(4)
C26A C16A O56A C56A -63.4(4)
C66A C56A O56A C16A -166.2(4)
C46A C56A O56A C16A 67.5(4)
C56A C46A O46A C17A -152.7(3)
C36A C46A O46A C17A 89.8(3)
C46A O46A C17A O57A 71.3(3)
C46A O46A C17A C27A -166.3(3)
O57A C17A C27A O27A 177.0(2)
O46A C17A C27A O27A 53.2(3)
O57A C17A C27A C37A 54.3(3)
O46A C17A C27A C37A -69.4(3)
C17A C27A O27A C77A 126.5(4)
C37A C27A O27A C77A -109.8(4)
C17A C27A O27A C77C 162.9(14)
C37A C27A O27A C77C -73.4(14)
C27A O27A C77A C77C 114(2)
C27A O27A C77C C77A -82.6(19)
O27A C27A C37A O37A 65.2(3)
C17A C27A C37A O37A -172.4(3)
O27A C27A C37A C47A -174.5(3)
C17A C27A C37A C47A -52.2(3)
C47A C37A O37A C87A 113.2(3)
C27A C37A O37A C87A -126.8(3)
O37A C37A C47A O47A -66.9(3)
C27A C37A C47A O47A 173.6(3)
O37A C37A C47A C57A 172.3(3)
C27A C37A C47A C57A 52.8(3)
O47A C47A C57A O57A -174.9(3)
C37A C47A C57A O57A -57.0(3)
O47A C47A C57A C67A 65.2(4)
C37A C47A C57A C67A -176.8(3)
O57A C57A C67A O67A -74.1(4)
C47A C57A C67A O67A 47.5(4)
C57A C67A O67A C97A -172.8(3)
O46A C17A O57A C57A 62.1(4)
C27A C17A O57A C57A -60.0(3)
C67A C57A O57A C17A -173.4(3)
C47A C57A O57A C17A 61.9(3)
O51A C11A O47A C47A 102.3(4)
C21A C11A O47A C47A -136.9(3)
C37A C47A O47A C11A 138.2(3)
C57A C47A O47A C11A -102.2(3)
OA C1A C2A C3A 178.3(4)
C6A C1A C2A C3A 1.0(6)
C1A C2A C3A C4A -0.5(6)
C2A C3A C4A C5A -0.1(6)
C2A C3A C4A Cl4A 178.5(3)
C3A C4A C5A C6A 0.3(6)
Cl4A C4A C5A C6A -178.4(3)
OA C1A C6A C5A -178.4(3)
C2A C1A C6A C5A -0.9(6)
C4A C5A C6A C1A 0.3(6)
C2A C1A OA C7A 14.3(5)
C6A C1A OA C7A -168.3(3)
C1A OA C7A CA 73.2(5)
OA C7A CA O2C -4.8(12)
OA C7A CA O2A 17.2(7)
OA C7A CA O1A -171.2(4)
O47B C11B C21B O21B 51.4(4)
O51B C11B C21B O21B 173.0(3)
O47B C11B C21B O21D 66.1(5)
O51B C11B C21B O21D -172.4(5)
O47B C11B C21B C31B -64.7(3)
O51B C11B C21B C31B 56.9(3)
O21D C21B O21B C71B 28.9(10)
C31B C21B O21B C71B -168.2(4)
C11B C21B O21B C71B 71.6(4)
O21B C21B O21D C71D -86.6(14)
C31B C21B O21D C71D -106.6(10)
C11B C21B O21D C71D 131.6(9)
O21B C21B C31B O31B 64.0(3)
O21D C21B C31B O31B 71.4(6)
C11B C21B C31B O31B -171.9(3)
O21B C21B C31B C41B -176.3(3)
O21D C21B C31B C41B -168.9(5)
C11B C21B C31B C41B -52.2(3)
C41B C31B O31B C81B 130.2(3)
C21B C31B O31B C81B -108.5(4)
O31B C31B C41B O41B -69.8(3)
C21B C31B C41B O41B 169.6(2)
O31B C31B C41B C51B 170.6(3)
C21B C31B C41B C51B 50.0(3)
O41B C41B C51B O51B -169.3(2)
C31B C41B C51B O51B -52.3(4)
O41B C41B C51B C61B 70.5(3)
C31B C41B C51B C61B -172.5(3)
O51B C51B C61B O61B -60.4(3)
C41B C51B C61B O61B 61.8(4)
C51B C61B O61B C91B 118.3(4)
O47B C11B O51B C51B 58.8(3)
C21B C11B O51B C51B -62.3(3)
C61B C51B O51B C11B -176.2(3)
C41B C51B O51B C11B 60.0(3)
C31B C41B O41B C12B 130.3(3)
C51B C41B O41B C12B -109.4(3)
C41B O41B C12B O52B 109.0(3)
C41B O41B C12B C22B -130.2(3)
O52B C12B C22B O22B -177.2(3)
O41B C12B C22B O22B 60.1(4)
O52B C12B C22B C32B 63.0(3)
O41B C12B C22B C32B -59.7(3)
C12B C22B O22B C72B 68.8(4)
C32B C22B O22B C72B -170.8(3)
O22B C22B C32B O32B 61.5(3)
C12B C22B C32B O32B -174.2(3)
O22B C22B C32B C42B 180.0(3)
C12B C22B C32B C42B -55.7(3)
C42B C32B O32B C82B 141.0(3)
C22B C32B O32B C82B -98.6(4)
O32B C32B C42B O42B -73.1(3)
C22B C32B C42B O42B 166.5(3)
O32B C32B C42B C52B 169.1(3)
C22B C32B C42B C52B 48.7(4)
O42B C42B C52B O52B -165.7(2)
C32B C42B C52B O52B -47.4(4)
O42B C42B C52B C62B 76.3(3)
C32B C42B C52B C62B -165.4(3)
O52B C52B C62B O62B 74.8(4)
C42B C52B C62B O62B -163.6(3)
C52B C62B O62B C92B -178.0(4)
O41B C12B O52B C52B 57.0(4)
C22B C12B O52B C52B -64.3(3)
C62B C52B O52B C12B 177.5(3)
C42B C52B O52B C12B 56.3(4)
C32B C42B O42B C13B 108.7(3)
C52B C42B O42B C13B -130.2(3)
C42B O42B C13B O53B 92.7(3)
C42B O42B C13B C23B -145.7(3)
O42B C13B C23B O23B 58.4(4)
O53B C13B C23B O23B -178.8(3)
O42B C13B C23B C33B -65.7(3)
O53B C13B C23B C33B 57.0(4)
C33B C23B O23B C73B -96.5(4)
C13B C23B O23B C73B 140.8(3)
O23B C23B C33B O33D 57.4(6)
C13B C23B C33B O33D 179.0(5)
O23B C23B C33B O33B 66.6(5)
C13B C23B C33B O33B -171.7(4)
O23B C23B C33B C43B -177.4(3)
C13B C23B C33B C43B -55.8(4)
O33D C33B O33B C83B -20(3)
C23B C33B O33B C83B -137.4(6)
C43B C33B O33B C83B 106.3(6)
O33B C33B O33D C83D 153(4)
C23B C33B O33D C83D -141.3(8)
C43B C33B O33D C83D 96.4(9)
O33D C33B C43B O43B -58.1(6)
O33B C33B C43B O43B -66.8(5)
C23B C33B C43B O43B 178.8(3)
O33D C33B C43B C53B -179.9(5)
O33B C33B C43B C53B 171.4(4)
C23B C33B C43B C53B 57.0(4)
O43B C43B C53B O53B -177.8(3)
C33B C43B C53B O53B -58.6(3)
O43B C43B C53B C63B 63.6(4)
C33B C43B C53B C63B -177.2(3)
O53B C53B C63B O63D -74.3(5)
C43B C53B C63B O63D 46.2(6)
O53B C53B C63B O63B -60.7(5)
C43B C53B C63B O63B 59.7(5)
O63D C63B O63B C93B -61.1(18)
C53B C63B O63B C93B -171.0(6)
O63B C63B O63D C93D 82.5(19)
C53B C63B O63D C93D 157.3(7)
O42B C13B O53B C53B 61.2(4)
C23B C13B O53B C53B -60.3(4)
C63B C53B O53B C13B -174.3(3)
C43B C53B O53B C13B 61.4(4)
C53B C43B O43B C14B -90.1(4)
C33B C43B O43B C14B 149.3(3)
C43B O43B C14B O54B 119.1(3)
C43B O43B C14B C24B -120.9(3)
O43B C14B C24B O24B 53.0(4)
O54B C14B C24B O24B 174.1(3)
O43B C14B C24B C34B -68.4(4)
O54B C14B C24B C34B 52.8(4)
C34B C24B O24B C74B -148.5(4)
C14B C24B O24B C74B 88.6(5)
C34B C24B O24B C74D -101.9(16)
C14B C24B O24B C74D 135.3(16)
C24B O24B C74B C74D 108(2)
C24B O24B C74D C74B -94.4(17)
O24B C24B C34B O34B 68.3(4)
C14B C24B C34B O34B -169.0(3)
O24B C24B C34B C44B -171.1(3)
C14B C24B C34B C44B -48.4(4)
C44B C34B O34B C84B 121.0(4)
C24B C34B O34B C84B -116.2(4)
O34B C34B C44B O44B -68.7(4)
C24B C34B C44B O44B 171.5(3)
O34B C34B C44B C54B 170.0(3)
C24B C34B C44B C54B 50.3(4)
O44B C44B C54B O54B -174.0(3)
C34B C44B C54B O54B -56.8(3)
O44B C44B C54B C64B 66.5(4)
C34B C44B C54B C64B -176.2(3)
O54B C54B C64B O64D -68.7(13)
C44B C54B C64B O64D 51.4(13)
O54B C54B C64B O64B 75.6(4)
C44B C54B C64B O64B -164.4(3)
O64D C64B O64B C94B -27.9(14)
C54B C64B O64B C94B -173.9(5)
O64B C64B O64D C94D 50(3)
C54B C64B O64D C94D -169.9(18)
O43B C14B O54B C54B 56.4(4)
C24B C14B O54B C54B -64.3(4)
C64B C54B O54B C14B -168.0(3)
C44B C54B O54B C14B 67.0(4)
C34B C44B O44B C15B 136.3(3)
C54B C44B O44B C15B -104.3(3)
C44B O44B C15B O55B 99.8(3)
C44B O44B C15B C25B -139.1(3)
O44B C15B C25B O25B 54.5(4)
O55B C15B C25B O25B 177.8(2)
O44B C15B C25B C35B -66.1(4)
O55B C15B C25B C35B 57.3(3)
C35B C25B O25B C75B -164.5(3)
C15B C25B O25B C75B 72.7(4)
O25B C25B C35B O35B 66.8(3)
C15B C25B C35B O35B -169.2(3)
O25B C25B C35B C45B -173.3(3)
C15B C25B C35B C45B -49.3(4)
C45B C35B O35B C85B 139.5(3)
C25B C35B O35B C85B -98.3(3)
O35B C35B C45B O45B -74.7(3)
C25B C35B C45B O45B 164.3(2)
O35B C35B C45B C55B 166.7(2)
C25B C35B C45B C55B 45.8(3)
O45B C45B C55B O55B -167.8(3)
C35B C45B C55B O55B -50.1(4)
O45B C45B C55B C65B 71.2(3)
C35B C45B C55B C65B -171.1(3)
O55B C55B C65B O65B -64.9(3)
C45B C55B C65B O65B 58.2(4)
C55B C65B O65B C95B 179.3(3)
O44B C15B O55B C55B 57.9(4)
C25B C15B O55B C55B -64.1(3)
C65B C55B O55B C15B -173.7(3)
C45B C55B O55B C15B 60.8(4)
C35B C45B O45B C16B 123.4(3)
C55B C45B O45B C16B -115.1(3)
C45B O45B C16B O56B 101.1(3)
C45B O45B C16B C26B -139.4(3)
O45B C16B C26B O26B 59.8(3)
O56B C16B C26B O26B -178.4(3)
O45B C16B C26B C36B -61.1(3)
O56B C16B C26B C36B 60.8(3)
C36B C26B O26B C76B -165.7(3)
C16B C26B O26B C76B 72.9(4)
C36B C26B O26B C76D -159.8(9)
C16B C26B O26B C76D 78.7(9)
O26B C26B C36B O36B 55.4(3)
C16B C26B C36B O36B 179.8(3)
O26B C26B C36B C46B 174.9(3)
C16B C26B C36B C46B -60.7(3)
C26B C36B O36B C86B -106.7(3)
C46B C36B O36B C86B 134.5(3)
O36B C36B C46B O46B -62.6(3)
C26B C36B C46B O46B 177.1(2)
O36B C36B C46B C56B 177.3(2)
C26B C36B C46B C56B 57.0(3)
O46B C46B C56B O56B -173.5(2)
C36B C46B C56B O56B -54.0(3)
O46B C46B C56B C66B 70.4(3)
C36B C46B C56B C66B -170.1(3)
O56B C56B C66B O66B 75.0(3)
C46B C56B C66B O66B -165.6(3)
C56B C66B O66B C96B -170.6(5)
C56B C66B O66B C96D -149.6(9)
C66B O66B C96B C96D 78(2)
C66B O66B C96D C96B -109(2)
O45B C16B O56B C56B 59.7(3)
C26B C16B O56B C56B -60.3(3)
C66B C56B O56B C16B 177.7(3)
C46B C56B O56B C16B 57.8(3)
C36B C46B O46B C17B 118.0(3)
C56B C46B O46B C17B -122.4(3)
C46B O46B C17B O57B 96.9(3)
C46B O46B C17B C27B -141.9(3)
O46B C17B C27B O27B 53.6(3)
O57B C17B C27B O27B 176.5(2)
O46B C17B C27B C37B -69.5(3)
O57B C17B C27B C37B 53.4(3)
C37B C27B O27B C77B -146.2(3)
C17B C27B O27B C77B 88.1(3)
O27B C27B C37B O37B 64.8(3)
C17B C27B C37B O37B -169.5(3)
O27B C27B C37B C47B -175.9(2)
C17B C27B C37B C47B -50.2(3)
C47B C37B O37B C87B 117.8(3)
C27B C37B O37B C87B -122.4(3)
O37B C37B C47B O47B -69.6(3)
C27B C37B C47B O47B 172.2(2)
O37B C37B C47B C57B 169.6(2)
C27B C37B C47B C57B 51.4(3)
O47B C47B C57B O57B -176.0(2)
C37B C47B C57B O57B -57.8(3)
O47B C47B C57B C67B 63.6(3)
C37B C47B C57B C67B -178.1(3)
O57B C57B C67B O67B -68.3(3)
C47B C57B C67B O67B 53.2(4)
C57B C67B O67B C97B -178.1(4)
O46B C17B O57B C57B 61.2(3)
C27B C17B O57B C57B -61.1(3)
C67B C57B O57B C17B -171.4(2)
C47B C57B O57B C17B 64.4(3)
O51B C11B O47B C47B 117.2(3)
C21B C11B O47B C47B -121.9(3)
C37B C47B O47B C11B 143.5(3)
C57B C47B O47B C11B -96.5(3)
OB C1B C2B C3B -178.9(7)
C6B C1B C2B C3B -5.5(11)
C1B C2B C3B C4B 0.3(13)
C2B C3B C4B C5B 2.1(15)
C2B C3B C4B Cl4B 179.2(7)
C3B C4B C5B C6B 0.6(14)
Cl4B C4B C5B C6B -176.5(7)
C4B C5B C6B C1B -5.6(13)
OB C1B C6B C5B -177.7(7)
C2B C1B C6B C5B 8.3(12)
C2B C1B OB C7B -9.2(10)
C6B C1B OB C7B 176.9(6)
C1B OB C7B CB -69.1(7)
OB C7B CB O1B -29.3(10)
OB C7B CB O2B 145.7(6)
OB C7B CB O2D 174.6(6)
O1B CB O2B O2D -131.6(11)
C7B CB O2B O2D 53.1(11)
O1B CB O2D O2B 73.0(15)
C7B CB O2D O2B -136.2(9)
